data_7049430
loop_
_publ_author_name
'Li, Jiantang'
'Gu, Jiaming'
'Zhang, Lirong'
'Liu, Yunling'

_publ_section_title
;
 Supramolecular interactions induced distortion of BTB ligands: breaking
 convention to reproduce an unusual (3,4,4)-connected MOF topology.
;
_journal_issue 17
_journal_name_full 'Dalton transactions (Cambridge, England : 2003)'
_journal_page_first 5511
_journal_page_last 5514
_journal_paper_doi 10.1039/c9dt00233b
_journal_volume 48
_journal_year 2019
_chemical_formula_sum 'C139 H143 Cu6 N12 O40.5'
_chemical_formula_weight 3010.89
_space_group_crystal_system monoclinic
_space_group_IT_number 15
_space_group_name_Hall '-C 2yc'
_space_group_name_H-M_alt 'C 1 2/c 1'
_symmetry_space_group_name_Hall '-C 2yc'
_symmetry_space_group_name_H-M 'C 1 2/c 1'
_atom_sites_solution_hydrogens geom
_atom_sites_solution_primary direct
_audit_creation_method SHELXL-2014/7
_audit_update_record
;
2019-03-11 deposited with the CCDC.    2019-03-25 downloaded from the CCDC.
;
_cell_angle_alpha 90
_cell_angle_beta 109.930(4)
_cell_angle_gamma 90
_cell_formula_units_Z 8
_cell_length_a 32.634(4)
_cell_length_b 30.916(3)
_cell_length_c 39.284(4)
_cell_measurement_reflns_used 9861
_cell_measurement_temperature 297(2)
_cell_measurement_theta_max 25.02
_cell_measurement_theta_min 2.50
_cell_volume 37260(7)
_computing_cell_refinement 'Bruker SMART'
_computing_data_collection 'Bruker SMART'
_computing_data_reduction 'Bruker SMART'
_computing_structure_refinement 'SHELXL-2014/7 (Sheldrick, 2014)'
_computing_structure_solution SHELXL-2014
_diffrn_ambient_temperature 297(2)
_diffrn_measured_fraction_theta_full 0.994
_diffrn_measured_fraction_theta_max 0.994
_diffrn_measurement_device_type 'CCD area detector'
_diffrn_measurement_method 'phi and omega scans'
_diffrn_radiation_type MoK\a
_diffrn_radiation_wavelength 0.71073
_diffrn_reflns_av_R_equivalents 0.0793
_diffrn_reflns_av_unetI/netI 0.0585
_diffrn_reflns_Laue_measured_fraction_full 0.994
_diffrn_reflns_Laue_measured_fraction_max 0.994
_diffrn_reflns_limit_h_max 38
_diffrn_reflns_limit_h_min -38
_diffrn_reflns_limit_k_max 36
_diffrn_reflns_limit_k_min -36
_diffrn_reflns_limit_l_max 46
_diffrn_reflns_limit_l_min -46
_diffrn_reflns_number 198375
_diffrn_reflns_point_group_measured_fraction_full 0.994
_diffrn_reflns_point_group_measured_fraction_max 0.994
_diffrn_reflns_theta_full 25.087
_diffrn_reflns_theta_max 25.087
_diffrn_reflns_theta_min 2.335
_diffrn_source 'sealed tube'
_exptl_absorpt_coefficient_mu 0.737
_exptl_absorpt_correction_T_max 0.5704
_exptl_absorpt_correction_T_min 0.5704
_exptl_absorpt_correction_type multi-scan
_exptl_crystal_colour GREEN
_exptl_crystal_density_diffrn 1.073
_exptl_crystal_description BLOCK
_exptl_crystal_F_000 12472
_exptl_crystal_size_max 0.15
_exptl_crystal_size_mid 0.15
_exptl_crystal_size_min 0.15
_refine_diff_density_max 1.375
_refine_diff_density_min -0.982
_refine_diff_density_rms 0.076
_refine_ls_extinction_method none
_refine_ls_goodness_of_fit_ref 1.087
_refine_ls_hydrogen_treatment constr
_refine_ls_matrix_type full
_refine_ls_number_parameters 1458
_refine_ls_number_reflns 32937
_refine_ls_number_restraints 2856
_refine_ls_restrained_S_all 1.093
_refine_ls_R_factor_all 0.1009
_refine_ls_R_factor_gt 0.0662
_refine_ls_shift/su_max 0.001
_refine_ls_shift/su_mean 0.000
_refine_ls_structure_factor_coef Fsqd
_refine_ls_weighting_details 'w=1/[\s^2^(Fo^2^)+(0.1259P)^2^+18.8122P] where P=(Fo^2^+2Fc^2^)/3'
_refine_ls_weighting_scheme calc
_refine_ls_wR_factor_gt 0.1999
_refine_ls_wR_factor_ref 0.2217
_reflns_Friedel_coverage 0.000
_reflns_number_gt 20681
_reflns_number_total 32937
_reflns_threshold_expression 'I > 2\s(I)'
_cod_data_source_file c9dt00233b2.cif
_cod_data_source_block a_sq
_cod_depositor_comments 'Adding full bibliography for 7049430.cif.'
_cod_original_formula_sum 'C139 H143 Cu6 N12 O40.50'
_cod_database_code 7049430
_shelx_shelxl_version_number 2014/7
_shelx_space_group_comment
;
The symmetry employed for this shelxl refinement is uniquely defined
by the following loop, which should always be used as a source of
symmetry information in preference to the above space-group names.
They are only intended as comments.
;

loop_
_space_group_symop_operation_xyz
'x, y, z'
'-x, y, -z+1/2'
'x+1/2, y+1/2, z'
'-x+1/2, y+1/2, -z+1/2'
'-x, -y, -z'
'x, -y, z-1/2'
'-x+1/2, -y+1/2, -z'
'x+1/2, -y+1/2, z-1/2'

loop_
_atom_site_label
_atom_site_type_symbol
_atom_site_fract_x
_atom_site_fract_y
_atom_site_fract_z
_atom_site_U_iso_or_equiv
_atom_site_adp_type
_atom_site_occupancy
_atom_site_site_symmetry_order
_atom_site_calc_flag
_atom_site_refinement_flags_posn
_atom_site_refinement_flags_adp
_atom_site_refinement_flags_occupancy
_atom_site_disorder_assembly
_atom_site_disorder_group
Cu1 Cu -0.21170(2) 0.26072(2) 0.27265(2) 0.04190(16) Uani 1 1 d . . . . .
Cu4 Cu 0.25079(2) -0.05816(2) 0.37560(2) 0.03383(14) Uani 1 1 d . . . . .
Cu3 Cu 0.24732(2) 0.02659(2) 0.37749(2) 0.03421(14) Uani 1 1 d D . . . .
Cu2 Cu -0.26075(2) 0.23532(2) 0.20787(2) 0.04157(16) Uani 1 1 d . . . . .
Cu6 Cu 0.77404(2) -0.23728(2) 0.53253(2) 0.04495(16) Uani 1 1 d . . . . .
Cu5 Cu 0.72515(2) 0.26444(2) 0.46836(2) 0.04156(16) Uani 1 1 d . . . . .
O7 O 0.25248(11) 0.01688(10) 0.42787(9) 0.0526(8) Uani 1 1 d . . . . .
O5 O 0.18460(9) 0.01719(9) 0.36282(9) 0.0448(8) Uani 1 1 d . . . . .
O13 O 0.31081(9) 0.02414(10) 0.39173(9) 0.0519(9) Uani 1 1 d . . . . .
O19 O 0.24264(11) 0.02300(10) 0.32684(8) 0.0507(8) Uani 1 1 d . . . . .
O2 O -0.21560(11) 0.19253(10) 0.20973(9) 0.0508(8) Uani 1 1 d . . . . .
O14 O 0.31419(9) -0.04772(10) 0.39329(8) 0.0444(8) Uani 1 1 d . . . . .
O20 O 0.24980(10) -0.04895(10) 0.32572(8) 0.0466(8) Uani 1 1 d . . . . .
O1 O -0.17593(11) 0.21175(10) 0.26604(9) 0.0555(9) Uani 1 1 d . . . . .
O8 O 0.25122(10) -0.05522(10) 0.42621(8) 0.0471(8) Uani 1 1 d . . . . .
O16 O 0.72999(12) -0.19288(10) 0.52845(9) 0.0581(9) Uani 1 1 d . . . . .
O27 O 0.81281(14) -0.22608(12) 0.58854(10) 0.0741(12) Uani 1 1 d . . . . .
O6 O 0.18610(9) -0.05512(9) 0.35764(8) 0.0435(7) Uani 1 1 d . . . . .
O17 O 0.68289(11) 0.22089(10) 0.47207(10) 0.0594(9) Uani 1 1 d . . . . .
O30 O -0.29891(14) 0.22191(13) 0.15298(11) 0.0774(12) Uani 1 1 d . . . . .
O26 O 0.25528(15) -0.12701(15) 0.37442(12) 0.0851(11) Uani 1 1 d D U . . .
C55 C 0.33140(15) -0.01122(15) 0.39780(13) 0.0446(10) Uani 1 1 d . U . . .
C27 C 0.16643(14) -0.01944(14) 0.35456(12) 0.0386(9) Uani 1 1 d . U . . .
O28 O 0.68291(13) 0.29528(12) 0.41979(11) 0.0751(12) Uani 1 1 d . . . . .
C82 C 0.24442(15) -0.01212(16) 0.31097(13) 0.0441(10) Uani 1 1 d . U . . .
C56 C 0.37995(14) -0.00826(14) 0.41166(13) 0.0432(10) Uani 1 1 d . U . . .
C24 C 0.11791(13) -0.01936(13) 0.33973(12) 0.0395(9) Uani 1 1 d . U . . .
C8 C -0.08672(14) 0.02797(13) 0.26167(13) 0.0419(9) Uani 1 1 d . U . . .
C11 C -0.04730(18) -0.05181(17) 0.28651(16) 0.0656(9) Uani 1 1 d . U . . .
C10 C -0.09236(14) -0.04923(13) 0.26940(13) 0.0437(9) Uani 1 1 d . U . . .
C9 C -0.11212(14) -0.00921(14) 0.25622(13) 0.0443(10) Uani 1 1 d . U . . .
C13 C -0.04185(14) 0.02507(13) 0.27795(13) 0.0455(10) Uani 1 1 d . U . . .
C83 C 0.23696(15) -0.00959(15) 0.27141(12) 0.0434(10) Uani 1 1 d . U . . .
C12 C -0.02165(14) -0.01474(13) 0.29074(13) 0.0429(9) Uani 1 1 d . U . . .
C28 C 0.25454(15) -0.01941(15) 0.44284(13) 0.0436(10) Uani 1 1 d . U . . .
C29 C 0.26317(15) -0.01929(14) 0.48176(13) 0.0451(10) Uani 1 1 d . U . . .
C3 C -0.16599(15) 0.11686(13) 0.21564(13) 0.0458(10) Uani 1 1 d . U . . .
H3 H -0.1887 0.1215 0.1940 0.055 Uiso 1 1 calc R U . . .
C65 C 0.61025(14) 0.00392(13) 0.48954(13) 0.0458(10) Uani 1 1 d . U . . .
H65 H 0.6404 0.0054 0.5005 0.055 Uiso 1 1 calc R U . . .
C22 C 0.04971(14) -0.05394(13) 0.30645(13) 0.0448(10) Uani 1 1 d . U . . .
H22 H 0.0349 -0.0781 0.2942 0.054 Uiso 1 1 calc R U . . .
C62 C 0.51941(14) -0.00065(13) 0.45808(14) 0.0449(10) Uani 1 1 d . U . . .
C23 C 0.09456(14) -0.05530(13) 0.32216(13) 0.0445(10) Uani 1 1 d . U . . .
H23 H 0.1094 -0.0806 0.3210 0.053 Uiso 1 1 calc R U . . .
C26 C 0.05015(14) 0.01869(14) 0.32668(14) 0.0511(11) Uani 1 1 d . U . . .
H26 H 0.0354 0.0437 0.3287 0.061 Uiso 1 1 calc R U . . .
C4 C -0.14305(14) 0.07858(13) 0.22084(13) 0.0439(10) Uani 1 1 d . U . . .
H4 H -0.1508 0.0576 0.2028 0.053 Uiso 1 1 calc R U . . .
C21 C 0.02627(14) -0.01714(13) 0.30857(13) 0.0422(9) Uani 1 1 d . U . . .
C64 C 0.59039(14) -0.03598(14) 0.48139(14) 0.0481(10) Uani 1 1 d . U . . .
C67 C 0.54166(14) 0.03878(14) 0.46622(13) 0.0489(10) Uani 1 1 d . U . . .
H67 H 0.5256 0.0642 0.4609 0.059 Uiso 1 1 calc R U . . .
C66 C 0.58649(14) 0.04166(14) 0.48188(13) 0.0457(10) Uani 1 1 d . U . . .
C1 C -0.18430(16) 0.18774(14) 0.23889(14) 0.0454(10) Uani 1 1 d . U . . .
C5 C -0.10861(14) 0.07092(13) 0.25263(13) 0.0431(10) Uani 1 1 d . U . . .
C25 C 0.09528(14) 0.01773(14) 0.34161(14) 0.0494(11) Uani 1 1 d . U . . .
H25 H 0.1104 0.0422 0.3529 0.059 Uiso 1 1 calc R U . . .
C75 C 0.60947(14) 0.08388(14) 0.48809(14) 0.0488(10) Uani 1 1 d . U . . .
C59 C 0.47164(14) -0.00351(13) 0.44175(14) 0.0460(10) Uani 1 1 d . U . . .
O29 O -0.16556(15) 0.27864(19) 0.32521(11) 0.1081(17) Uani 1 1 d . . . . .
C71 C 0.66830(16) -0.15119(14) 0.49567(14) 0.0519(11) Uani 1 1 d . U . . .
C72 C 0.67841(16) -0.11912(15) 0.52263(15) 0.0576(12) Uani 1 1 d . U . . .
H72 H 0.7023 -0.1227 0.5437 0.069 Uiso 1 1 calc R U . . .
C2 C -0.15572(15) 0.14876(13) 0.24224(13) 0.0447(10) Uani 1 1 d . U . . .
C87 C 0.20831(17) 0.02989(15) 0.21571(13) 0.0523(11) Uani 1 1 d . U . . .
H87 H 0.1966 0.0554 0.2038 0.063 Uiso 1 1 calc R U . . .
C63 C 0.54535(14) -0.03753(14) 0.46586(14) 0.0505(10) Uani 1 1 d . U . . .
H63 H 0.5319 -0.0644 0.4604 0.061 Uiso 1 1 calc R U . . .
C30 C 0.26989(19) -0.05682(16) 0.50251(13) 0.0609(12) Uani 1 1 d . U . . .
H30 H 0.2655 -0.0836 0.4910 0.073 Uiso 1 1 calc R U . . .
C88 C 0.21995(16) 0.02800(14) 0.25216(13) 0.0476(10) Uani 1 1 d . U . . .
H88 H 0.2165 0.0524 0.2647 0.057 Uiso 1 1 calc R U . . .
C7 C -0.11956(17) 0.14235(15) 0.27339(15) 0.0607(13) Uani 1 1 d . U . . .
H7 H -0.1109 0.1640 0.2908 0.073 Uiso 1 1 calc R U . . .
C73 C 0.65302(15) -0.08223(15) 0.51803(14) 0.0562(11) Uani 1 1 d . U . . .
H73 H 0.6603 -0.0610 0.5359 0.067 Uiso 1 1 calc R U . . .
C74 C 0.69761(17) -0.18969(15) 0.49950(15) 0.0528(12) Uani 1 1 d . U . . .
C78 C 0.66104(15) 0.15867(14) 0.49625(14) 0.0520(11) Uani 1 1 d . U . . .
C81 C 0.69178(16) 0.19503(14) 0.49853(15) 0.0503(11) Uani 1 1 d . U . . .
C86 C 0.21341(17) -0.00556(14) 0.19548(13) 0.0483(10) Uani 1 1 d . U . . .
C76 C 0.64421(15) 0.09151(14) 0.51955(14) 0.0532(11) Uani 1 1 d . U . . .
H76 H 0.6506 0.0715 0.5383 0.064 Uiso 1 1 calc R U . . .
C90 C 0.19422(18) -0.04140(15) 0.13462(13) 0.0558(11) Uani 1 1 d . U . . .
H90 H 0.1952 -0.0680 0.1460 0.067 Uiso 1 1 calc R U . . .
C77 C 0.66976(15) 0.12845(15) 0.52372(15) 0.0546(12) Uani 1 1 d . U . . .
H77 H 0.6929 0.1329 0.5452 0.065 Uiso 1 1 calc R U . . .
C89 C 0.20090(17) -0.00363(14) 0.15534(13) 0.0490(10) Uani 1 1 d . U . . .
C32 C 0.28861(17) -0.01659(14) 0.55835(13) 0.0472(10) Uani 1 1 d . U . . .
C36 C 0.30390(17) -0.05061(15) 0.61984(13) 0.0535(10) Uani 1 1 d . U . . .
H36 H 0.2990 -0.0777 0.6090 0.064 Uiso 1 1 calc R U . . .
C37 C 0.31310(18) -0.04758(15) 0.65712(14) 0.0541(10) Uani 1 1 d . U . . .
C38 C 0.32083(19) -0.00696(15) 0.67297(14) 0.0595(11) Uani 1 1 d . U . . .
H38 H 0.3279 -0.0046 0.6979 0.071 Uiso 1 1 calc R U . . .
C35 C 0.30176(18) -0.01391(14) 0.59812(13) 0.0510(10) Uani 1 1 d . U . . .
C39 C 0.31837(19) 0.03048(15) 0.65257(14) 0.0578(11) Uani 1 1 d . U . . .
C61 C 0.40110(16) 0.03075(16) 0.42038(16) 0.0657(13) Uani 1 1 d . U . . .
H61 H 0.3849 0.0562 0.4160 0.079 Uiso 1 1 calc R U . . .
C94 C 0.19828(17) 0.03576(15) 0.13801(13) 0.0524(10) Uani 1 1 d . U . . .
H94 H 0.2024 0.0612 0.1514 0.063 Uiso 1 1 calc R U . . .
C91 C 0.18623(19) -0.04041(15) 0.09797(14) 0.0575(11) Uani 1 1 d . U . . .
C95 C 0.1860(2) -0.08070(16) 0.07737(14) 0.0625(11) Uani 1 1 d . U . . .
C93 C 0.18963(18) 0.03804(15) 0.10112(13) 0.0535(10) Uani 1 1 d . U . . .
C102 C 0.19175(18) 0.08039(15) 0.08325(14) 0.0552(11) Uani 1 1 d . U . . .
C40 C 0.30977(18) 0.02630(14) 0.61541(13) 0.0561(11) Uani 1 1 d . U . . .
H40 H 0.3094 0.0510 0.6018 0.067 Uiso 1 1 calc R U . . .
C84 C 0.24284(17) -0.04563(15) 0.25220(13) 0.0541(11) Uani 1 1 d . U . . .
H84 H 0.2543 -0.0711 0.2643 0.065 Uiso 1 1 calc R U . . .
C48 C 0.32039(19) 0.07346(15) 0.66894(14) 0.0591(11) Uani 1 1 d . U . . .
C92 C 0.1840(2) -0.00056(15) 0.08159(15) 0.0598(11) Uani 1 1 d . U . . .
H92 H 0.1785 0.0006 0.0568 0.072 Uiso 1 1 calc R U . . .
C50 C 0.3324(2) 0.12021(16) 0.71985(16) 0.0710(13) Uani 1 1 d . U . . .
H50 H 0.3443 0.1239 0.7448 0.085 Uiso 1 1 calc R U . . .
C68 C 0.61730(15) -0.07659(14) 0.48745(14) 0.0513(11) Uani 1 1 d . U . . .
C69 C 0.60708(17) -0.10899(16) 0.46174(16) 0.0665(13) Uani 1 1 d . U . . .
H69 H 0.5824 -0.1061 0.4412 0.080 Uiso 1 1 calc R U . . .
C33 C 0.2814(2) 0.02004(16) 0.53730(14) 0.0670(13) Uani 1 1 d . U . . .
H33 H 0.2850 0.0469 0.5486 0.080 Uiso 1 1 calc R U . . .
C34 C 0.2691(2) 0.01851(16) 0.50050(14) 0.0657(13) Uani 1 1 d . U . . .
H34 H 0.2646 0.0444 0.4877 0.079 Uiso 1 1 calc R U . . .
C70 C 0.63236(17) -0.14532(16) 0.46568(16) 0.0683(14) Uani 1 1 d . U . . .
H70 H 0.6248 -0.1663 0.4476 0.082 Uiso 1 1 calc R U . . .
C6 C -0.09662(16) 0.10401(15) 0.27852(15) 0.0590(12) Uani 1 1 d . U . . .
H6 H -0.0728 0.1001 0.2995 0.071 Uiso 1 1 calc R U . . .
C31 C 0.28285(19) -0.05519(16) 0.53937(14) 0.0640(12) Uani 1 1 d . U . . .
H31 H 0.2880 -0.0810 0.5523 0.077 Uiso 1 1 calc R U . . .
C80 C 0.59912(16) 0.11563(16) 0.46154(15) 0.0649(13) Uani 1 1 d . U . . .
H80 H 0.5747 0.1124 0.4408 0.078 Uiso 1 1 calc R U . . .
C79 C 0.62513(17) 0.15226(16) 0.46574(16) 0.0680(14) Uani 1 1 d . U . . .
H79 H 0.6181 0.1729 0.4474 0.082 Uiso 1 1 calc R U . . .
C85 C 0.23148(17) -0.04326(16) 0.21512(13) 0.0546(11) Uani 1 1 d . U . . .
H85 H 0.2359 -0.0673 0.2026 0.066 Uiso 1 1 calc R U . . .
C58 C 0.45021(16) -0.04200(16) 0.43361(16) 0.0657(12) Uani 1 1 d . U . . .
H58 H 0.4663 -0.0675 0.4384 0.079 Uiso 1 1 calc R U . . .
C107 C 0.2121(2) 0.11596(16) 0.10337(15) 0.0678(12) Uani 1 1 d . U . . .
H107 H 0.2201 0.1153 0.1285 0.081 Uiso 1 1 calc R U . . .
C60 C 0.44580(15) 0.03300(16) 0.43552(16) 0.0659(12) Uani 1 1 d . U . . .
H60 H 0.4590 0.0599 0.4417 0.079 Uiso 1 1 calc R U . . .
C57 C 0.40586(15) -0.04449(16) 0.41866(16) 0.0646(13) Uani 1 1 d . U . . .
H57 H 0.3928 -0.0715 0.4131 0.077 Uiso 1 1 calc R U . . .
C103 C 0.1782(2) 0.08456(17) 0.04633(15) 0.0737(13) Uani 1 1 d . U . . .
H103 H 0.1634 0.0617 0.0320 0.088 Uiso 1 1 calc R U . . .
C97 C 0.1982(2) -0.15718(18) 0.07609(17) 0.0867(15) Uani 1 1 d . U . . .
H97 H 0.2022 -0.1836 0.0881 0.104 Uiso 1 1 calc R U . . .
C100 C 0.1819(2) -0.08080(19) 0.04273(16) 0.0874(14) Uani 1 1 d . U . . .
H100 H 0.1755 -0.0549 0.0299 0.105 Uiso 1 1 calc R U . . .
C99 C 0.1870(2) -0.11840(19) 0.02437(17) 0.0906(15) Uani 1 1 d . U . . .
H99 H 0.1823 -0.1171 -0.0003 0.109 Uiso 1 1 calc R U . . .
C96 C 0.1924(2) -0.12080(18) 0.09401(16) 0.0828(14) Uani 1 1 d . U . . .
H96 H 0.1927 -0.1232 0.1177 0.099 Uiso 1 1 calc R U . . .
O18 O 0.72512(11) 0.19655(10) 0.52621(10) 0.0578(9) Uani 1 1 d . . . . .
O15 O 0.68874(12) -0.21495(10) 0.47323(9) 0.0613(10) Uani 1 1 d . . . . .
C98 C 0.1983(2) -0.15601(16) 0.04181(15) 0.0657(13) Uani 1 1 d . U . . .
C104 C 0.1858(2) 0.12134(17) 0.02960(16) 0.0746(14) Uani 1 1 d . U . . .
H104 H 0.1759 0.1230 0.0045 0.089 Uiso 1 1 calc R U . . .
C106 C 0.2208(2) 0.15238(17) 0.08672(15) 0.0712(13) Uani 1 1 d . U . . .
H106 H 0.2358 0.1753 0.1009 0.085 Uiso 1 1 calc R U . . .
C105 C 0.20785(18) 0.15564(14) 0.04994(14) 0.0548(11) Uani 1 1 d . U . . .
C101 C 0.2117(2) -0.19404(16) 0.02480(16) 0.0641(13) Uani 1 1 d . U . . .
O23 O 0.19848(12) -0.19626(10) -0.00893(10) 0.0625(10) Uani 1 1 d . . . . .
O24 O 0.23770(13) -0.22019(11) 0.04630(10) 0.0665(10) Uani 1 1 d . . . . .
C108 C 0.22078(19) 0.19333(15) 0.03164(15) 0.0538(12) Uani 1 1 d . U . . .
O21 O 0.24778(12) 0.21945(11) 0.05202(9) 0.0606(9) Uani 1 1 d . . . . .
O22 O 0.20487(12) 0.19503(10) -0.00197(10) 0.0592(9) Uani 1 1 d . . . . .
C14 C -0.12097(14) -0.08825(13) 0.26560(13) 0.0447(10) Uani 1 1 d . U . . .
C15 C -0.15624(14) -0.09591(14) 0.23487(14) 0.0475(10) Uani 1 1 d . U . . .
H15 H -0.1614 -0.0776 0.2150 0.057 Uiso 1 1 calc R U . . .
C19 C -0.11367(16) -0.11688(15) 0.29455(15) 0.0581(12) Uani 1 1 d . U . . .
H19 H -0.0896 -0.1130 0.3155 0.070 Uiso 1 1 calc R U . . .
C16 C -0.18414(15) -0.13010(14) 0.23279(14) 0.0477(11) Uani 1 1 d . U . . .
H16 H -0.2078 -0.1343 0.2117 0.057 Uiso 1 1 calc R U . . .
C18 C -0.14204(17) -0.15109(15) 0.29238(15) 0.0603(12) Uani 1 1 d . U . . .
H18 H -0.1369 -0.1695 0.3121 0.072 Uiso 1 1 calc R U . . .
C17 C -0.17769(15) -0.15845(14) 0.26158(13) 0.0463(10) Uani 1 1 d . U . . .
C20 C -0.20889(16) -0.19361(14) 0.26013(14) 0.0467(11) Uani 1 1 d . U . . .
O3 O -0.24285(11) -0.19530(10) 0.23276(9) 0.0544(9) Uani 1 1 d . . . . .
O4 O -0.19974(11) -0.21962(11) 0.28606(9) 0.0595(9) Uani 1 1 d . . . . .
C49 C 0.3371(2) 0.08117(17) 0.70471(15) 0.0703(13) Uani 1 1 d . U . . .
H49 H 0.3525 0.0592 0.7199 0.084 Uiso 1 1 calc R U . . .
C53 C 0.2978(2) 0.10813(17) 0.64669(16) 0.0772(13) Uani 1 1 d . U . . .
H53 H 0.2855 0.1044 0.6218 0.093 Uiso 1 1 calc R U . . .
C52 C 0.2939(2) 0.14728(17) 0.66201(16) 0.0797(14) Uani 1 1 d . U . . .
H52 H 0.2798 0.1700 0.6471 0.096 Uiso 1 1 calc R U . . .
C51 C 0.31019(19) 0.15370(15) 0.69841(14) 0.0595(12) Uani 1 1 d . U . . .
C41 C 0.30926(18) -0.08582(15) 0.67857(14) 0.0546(11) Uani 1 1 d . U . . .
C46 C 0.30042(19) -0.08074(16) 0.70981(14) 0.0647(12) Uani 1 1 d . U . . .
H46 H 0.3010 -0.0531 0.7193 0.078 Uiso 1 1 calc R U . . .
C42 C 0.3103(2) -0.12799(16) 0.66660(15) 0.0674(12) Uani 1 1 d . U . . .
H42 H 0.3182 -0.1327 0.6463 0.081 Uiso 1 1 calc R U . . .
C45 C 0.2905(2) -0.11594(16) 0.72818(15) 0.0689(13) Uani 1 1 d . U . . .
H45 H 0.2859 -0.1116 0.7500 0.083 Uiso 1 1 calc R U . . .
C43 C 0.2999(2) -0.16306(16) 0.68381(15) 0.0688(13) Uani 1 1 d . U . . .
H43 H 0.3011 -0.1909 0.6752 0.083 Uiso 1 1 calc R U . . .
C44 C 0.28754(19) -0.15687(15) 0.71391(14) 0.0591(12) Uani 1 1 d . U . . .
C47 C 0.2712(2) -0.19337(16) 0.73084(15) 0.0571(12) Uani 1 1 d . U . . .
O10 O 0.24552(13) -0.21981(11) 0.70974(9) 0.0598(9) Uani 1 1 d . . . . .
O9 O 0.28341(12) -0.19362(10) 0.76483(9) 0.0570(9) Uani 1 1 d . . . . .
C54 C 0.2985(2) 0.19397(15) 0.71476(16) 0.0583(12) Uani 1 1 d . U . . .
O11 O 0.31500(12) 0.19902(10) 0.74823(10) 0.0586(9) Uani 1 1 d . . . . .
O12 O 0.27145(13) 0.21865(11) 0.69322(10) 0.0641(10) Uani 1 1 d . . . . .
C113 C 0.6897(3) 0.3348(3) 0.4168(2) 0.126(3) Uani 1 1 d . U . . .
H113 H 0.7116 0.3494 0.4347 0.151 Uiso 1 1 calc R U . . .
C115 C -0.3283(4) 0.2450(3) 0.1377(2) 0.146(4) Uani 1 1 d . U . . .
H115 H -0.3360 0.2660 0.1514 0.175 Uiso 1 1 calc R U . . .
N3 N 0.6641(3) 0.3553(4) 0.3867(3) 0.214(3) Uani 1 1 d D U . . .
H3A H 0.6617 0.3830 0.3863 0.257 Uiso 1 1 calc R U . . .
C111 C 0.8390(4) -0.2523(4) 0.6055(3) 0.165(4) Uani 1 1 d . U . . .
H111 H 0.8441 -0.2755 0.5924 0.198 Uiso 1 1 calc R U . . .
N2 N 0.8612(3) -0.2522(3) 0.6403(2) 0.176(4) Uani 1 1 d D . . . .
H2 H 0.8810 -0.2713 0.6493 0.212 Uiso 1 1 calc R U . . .
N4 N -0.3518(3) 0.2431(3) 0.1017(2) 0.182(4) Uani 1 1 d D . . . .
H4A H -0.3742 0.2594 0.0927 0.218 Uiso 1 1 calc R U . . .
C110 C 0.2575(3) -0.2191(3) 0.3704(2) 0.129(3) Uani 1 1 d D U . . .
C112 C 0.8526(4) -0.2201(4) 0.6638(2) 0.185(5) Uani 1 1 d D U . . .
H11A H 0.8651 -0.1930 0.6606 0.277 Uiso 1 1 calc R U . . .
H11B H 0.8653 -0.2293 0.6885 0.277 Uiso 1 1 calc R U . . .
H11C H 0.8217 -0.2169 0.6578 0.277 Uiso 1 1 calc R U . . .
C116 C -0.3386(4) 0.2128(4) 0.0780(3) 0.198(5) Uani 1 1 d D U . . .
H11D H -0.3074 0.2128 0.0848 0.297 Uiso 1 1 calc R U . . .
H11E H -0.3513 0.2219 0.0532 0.297 Uiso 1 1 calc R U . . .
H11F H -0.3485 0.1842 0.0806 0.297 Uiso 1 1 calc R U . . .
C114 C 0.6392(4) 0.3284(4) 0.3530(3) 0.214(3) Uani 1 1 d D U . . .
H11G H 0.6503 0.2994 0.3560 0.322 Uiso 1 1 calc R U . . .
H11H H 0.6430 0.3411 0.3320 0.322 Uiso 1 1 calc R U . . .
H11I H 0.6088 0.3279 0.3500 0.322 Uiso 1 1 calc R U . . .
O25A O 0.2400(8) 0.0954(3) 0.3852(5) 0.081(6) Uani 0.445(4) 1 d D . P A 1
N5A N 0.2733(3) 0.1462(3) 0.3625(3) 0.0656(9) Uani 0.445(4) 1 d D . P A 1
C1'A C 0.2991(4) 0.1180(4) 0.3450(3) 0.0656(9) Uani 0.445(4) 1 d D U P A 1
O25B O 0.2479(6) 0.0965(3) 0.3728(4) 0.063(3) Uani 0.555(4) 1 d D . P A 2
N5B N 0.2132(2) 0.1431(2) 0.3969(2) 0.0656(9) Uani 0.555(4) 1 d D . P A 2
C1'B C 0.1923(3) 0.1109(3) 0.4156(3) 0.0656(9) Uani 0.555(4) 1 d D U P A 2
C117 C 0.2427(2) 0.1334(2) 0.37930(18) 0.103(2) Uani 1 1 d D U . . .
N1A N 0.2877(3) -0.1867(3) 0.3662(2) 0.0923(12) Uani 0.711(5) 1 d D U P B 1
C2'A C 0.2803(3) -0.1436(3) 0.3671(3) 0.0891(11) Uani 0.711(5) 1 d D U P B 1
N1B N 0.2210(5) -0.1899(4) 0.3522(5) 0.0891(13) Uani 0.289(5) 1 d D U P B 2
C2'B C 0.2256(6) -0.1470(5) 0.3660(6) 0.0882(11) Uani 0.289(5) 1 d D U P B 2

loop_
_atom_site_aniso_label
_atom_site_aniso_U_11
_atom_site_aniso_U_22
_atom_site_aniso_U_33
_atom_site_aniso_U_23
_atom_site_aniso_U_13
_atom_site_aniso_U_12
Cu1 0.0507(4) 0.0293(3) 0.0418(3) 0.0038(2) 0.0108(3) 0.0112(2)
Cu4 0.0257(3) 0.0320(3) 0.0399(3) 0.0013(2) 0.0060(2) -0.0003(2)
Cu3 0.0262(3) 0.0328(3) 0.0386(3) 0.0014(2) 0.0044(2) -0.0008(2)
Cu2 0.0523(4) 0.0286(3) 0.0399(3) 0.0039(2) 0.0106(3) 0.0125(2)
Cu6 0.0575(4) 0.0273(3) 0.0427(3) 0.0037(2) 0.0075(3) 0.0113(2)
Cu5 0.0471(3) 0.0256(3) 0.0472(3) -0.0049(2) 0.0100(3) -0.0073(2)
O7 0.062(2) 0.050(2) 0.044(2) 0.0043(15) 0.0162(17) 0.0043(16)
O5 0.0270(16) 0.0400(17) 0.061(2) -0.0009(15) 0.0061(15) -0.0023(13)
O13 0.0266(17) 0.0459(19) 0.076(2) 0.0054(16) 0.0077(16) -0.0019(13)
O19 0.060(2) 0.051(2) 0.0403(19) 0.0022(15) 0.0163(17) -0.0038(16)
O2 0.055(2) 0.0404(18) 0.051(2) 0.0068(15) 0.0106(18) 0.0208(15)
O14 0.0253(16) 0.0466(18) 0.055(2) 0.0020(15) 0.0057(15) -0.0022(13)
O20 0.0424(19) 0.0524(19) 0.0401(19) 0.0014(15) 0.0077(15) -0.0006(14)
O1 0.062(2) 0.0391(18) 0.054(2) -0.0009(16) 0.0053(18) 0.0186(16)
O8 0.0465(19) 0.0500(19) 0.0439(19) 0.0054(15) 0.0145(16) 0.0051(15)
O16 0.066(2) 0.0393(18) 0.058(2) -0.0015(16) 0.0069(19) 0.0239(16)
O27 0.091(3) 0.056(2) 0.051(2) 0.0010(18) -0.007(2) 0.016(2)
O6 0.0268(16) 0.0411(17) 0.055(2) -0.0021(14) 0.0046(14) -0.0009(13)
O17 0.055(2) 0.0393(18) 0.071(2) 0.0055(17) 0.0046(19) -0.0150(16)
O30 0.086(3) 0.069(3) 0.054(3) 0.001(2) -0.005(2) 0.022(2)
O26 0.0853(12) 0.0841(12) 0.0878(12) -0.0012(7) 0.0317(7) 0.0009(7)
C55 0.035(2) 0.043(2) 0.053(2) 0.0048(19) 0.0115(19) -0.0004(19)
C27 0.0286(19) 0.043(2) 0.044(2) 0.0040(18) 0.0111(17) 0.0013(17)
O28 0.083(3) 0.059(2) 0.072(3) 0.026(2) 0.012(2) 0.001(2)
C82 0.037(2) 0.050(2) 0.046(2) -0.001(2) 0.0151(19) -0.0020(18)
C56 0.026(2) 0.041(2) 0.060(3) 0.0024(19) 0.0124(19) -0.0034(17)
C24 0.028(2) 0.040(2) 0.048(2) 0.0017(18) 0.0097(18) 0.0004(16)
C8 0.0312(18) 0.0303(17) 0.061(2) -0.0005(16) 0.0110(17) 0.0038(15)
C11 0.0552(18) 0.0577(18) 0.075(2) 0.0020(16) 0.0097(16) 0.0008(15)
C10 0.0327(19) 0.0326(18) 0.062(2) 0.0063(17) 0.0117(17) -0.0013(15)
C9 0.0324(19) 0.0336(18) 0.063(2) 0.0029(17) 0.0106(18) 0.0008(16)
C13 0.0330(19) 0.0330(19) 0.064(2) -0.0008(17) 0.0078(18) 0.0007(16)
C83 0.042(2) 0.047(2) 0.043(2) 0.0011(18) 0.0170(19) -0.0063(18)
C12 0.0316(19) 0.0293(17) 0.063(2) 0.0007(17) 0.0099(17) -0.0008(15)
C28 0.042(2) 0.045(2) 0.046(2) 0.0017(19) 0.0170(19) 0.0021(18)
C29 0.049(2) 0.043(2) 0.047(2) 0.0037(19) 0.021(2) 0.0039(19)
C3 0.040(2) 0.036(2) 0.054(2) 0.0028(18) 0.0063(19) 0.0071(17)
C65 0.0276(19) 0.0365(19) 0.066(2) 0.0026(18) 0.0064(18) 0.0000(15)
C22 0.0306(19) 0.0349(19) 0.062(2) -0.0015(18) 0.0067(18) -0.0017(16)
C62 0.0279(19) 0.0291(18) 0.073(2) -0.0006(17) 0.0106(18) -0.0016(15)
C23 0.032(2) 0.035(2) 0.062(2) 0.0007(18) 0.0089(19) 0.0039(16)
C26 0.033(2) 0.037(2) 0.073(2) -0.0076(19) 0.0056(19) 0.0058(17)
C4 0.037(2) 0.0292(18) 0.060(2) -0.0034(17) 0.0088(18) 0.0037(16)
C21 0.0287(19) 0.0323(18) 0.060(2) 0.0011(17) 0.0075(17) 0.0026(15)
C64 0.0318(19) 0.0333(18) 0.068(2) -0.0024(18) 0.0016(18) 0.0017(16)
C67 0.0303(19) 0.0302(18) 0.076(2) 0.0025(18) 0.0053(19) 0.0013(16)
C66 0.0285(19) 0.0337(18) 0.066(2) 0.0057(18) 0.0047(18) -0.0020(16)
C1 0.046(2) 0.030(2) 0.058(3) 0.003(2) 0.015(2) 0.0050(18)
C5 0.034(2) 0.0300(18) 0.061(2) -0.0011(17) 0.0109(18) 0.0035(16)
C25 0.031(2) 0.038(2) 0.068(3) -0.0075(19) 0.004(2) -0.0006(17)
C75 0.032(2) 0.0351(19) 0.068(2) 0.0078(19) 0.0033(19) -0.0039(17)
C59 0.0288(19) 0.0317(19) 0.072(2) 0.0027(18) 0.0104(19) -0.0005(16)
O29 0.085(3) 0.173(5) 0.056(3) -0.027(3) 0.010(2) -0.008(3)
C71 0.048(2) 0.035(2) 0.063(3) -0.006(2) 0.006(2) 0.0120(19)
C72 0.049(2) 0.043(2) 0.068(3) -0.003(2) 0.002(2) 0.0152(19)
C2 0.041(2) 0.0296(19) 0.059(2) 0.0014(18) 0.011(2) 0.0103(17)
C87 0.068(2) 0.042(2) 0.048(2) 0.0010(18) 0.022(2) 0.0053(19)
C63 0.0321(19) 0.0323(18) 0.076(2) -0.0017(18) 0.0046(19) -0.0014(16)
C30 0.090(3) 0.048(2) 0.046(2) -0.006(2) 0.026(2) 0.006(2)
C88 0.058(2) 0.042(2) 0.047(2) -0.0023(18) 0.023(2) 0.0031(19)
C7 0.056(3) 0.040(2) 0.069(3) -0.008(2) -0.001(2) 0.014(2)
C73 0.044(2) 0.038(2) 0.072(3) -0.011(2) 0.002(2) 0.0071(18)
C74 0.058(3) 0.033(2) 0.061(3) 0.000(2) 0.011(2) 0.008(2)
C78 0.040(2) 0.035(2) 0.072(3) 0.004(2) 0.008(2) -0.0095(18)
C81 0.042(2) 0.034(2) 0.068(3) -0.002(2) 0.010(2) -0.0077(19)
C86 0.062(2) 0.0392(19) 0.048(2) 0.0005(17) 0.0244(19) -0.0033(18)
C76 0.042(2) 0.037(2) 0.071(2) 0.0108(19) 0.005(2) -0.0088(17)
C90 0.083(2) 0.038(2) 0.052(2) 0.0043(18) 0.030(2) -0.0003(19)
C77 0.040(2) 0.044(2) 0.067(3) 0.006(2) 0.003(2) -0.0102(19)
C89 0.071(2) 0.0365(19) 0.044(2) 0.0023(17) 0.0255(19) -0.0003(18)
C32 0.066(2) 0.038(2) 0.043(2) 0.0008(17) 0.0255(19) 0.0003(19)
C36 0.080(2) 0.0369(19) 0.050(2) -0.0010(17) 0.029(2) -0.0006(19)
C37 0.082(2) 0.0367(19) 0.053(2) -0.0011(17) 0.034(2) 0.0049(19)
C38 0.091(3) 0.042(2) 0.050(2) -0.0006(18) 0.030(2) 0.003(2)
C35 0.075(2) 0.0370(19) 0.048(2) -0.0001(17) 0.0300(19) -0.0005(19)
C39 0.088(2) 0.041(2) 0.053(2) -0.0022(18) 0.033(2) 0.0030(19)
C61 0.035(2) 0.043(2) 0.104(3) 0.004(2) 0.004(2) 0.0027(19)
C94 0.078(2) 0.0363(19) 0.048(2) -0.0005(17) 0.0282(19) -0.0059(19)
C91 0.092(2) 0.0354(19) 0.050(2) 0.0004(17) 0.032(2) 0.0023(19)
C95 0.101(3) 0.040(2) 0.053(2) -0.0017(19) 0.034(2) 0.002(2)
C93 0.080(2) 0.0368(19) 0.049(2) 0.0020(17) 0.0304(19) -0.0024(19)
C102 0.083(3) 0.039(2) 0.050(2) 0.0053(18) 0.031(2) -0.001(2)
C40 0.090(2) 0.0357(19) 0.049(2) -0.0005(17) 0.031(2) 0.0024(19)
C84 0.065(3) 0.046(2) 0.049(2) 0.006(2) 0.016(2) 0.002(2)
C48 0.095(3) 0.036(2) 0.051(2) -0.0010(18) 0.031(2) -0.002(2)
C92 0.095(3) 0.042(2) 0.049(2) 0.0030(18) 0.032(2) -0.002(2)
C50 0.105(3) 0.046(2) 0.058(3) -0.009(2) 0.022(3) 0.001(2)
C68 0.037(2) 0.0323(19) 0.071(2) -0.0037(19) 0.000(2) 0.0054(17)
C69 0.053(2) 0.046(2) 0.077(3) -0.012(2) -0.009(2) 0.014(2)
C33 0.097(3) 0.043(2) 0.052(2) -0.0012(19) 0.013(2) -0.003(2)
C34 0.095(3) 0.047(2) 0.048(2) 0.005(2) 0.015(2) -0.002(2)
C70 0.059(3) 0.046(2) 0.076(3) -0.017(2) -0.009(2) 0.013(2)
C6 0.048(2) 0.043(2) 0.069(3) -0.005(2) -0.003(2) 0.0155(19)
C31 0.096(3) 0.041(2) 0.050(2) 0.0010(19) 0.018(2) 0.006(2)
C80 0.047(2) 0.046(2) 0.076(3) 0.013(2) -0.012(2) -0.0123(19)
C79 0.057(3) 0.045(2) 0.079(3) 0.017(2) -0.006(2) -0.015(2)
C85 0.071(2) 0.042(2) 0.049(2) -0.0002(18) 0.019(2) 0.001(2)
C58 0.035(2) 0.041(2) 0.104(3) -0.006(2) 0.002(2) 0.0013(18)
C107 0.103(3) 0.045(2) 0.056(2) 0.001(2) 0.028(2) -0.005(2)
C60 0.034(2) 0.041(2) 0.105(3) -0.002(2) 0.002(2) -0.0047(18)
C57 0.035(2) 0.041(2) 0.102(3) -0.010(2) 0.004(2) -0.0072(19)
C103 0.107(3) 0.047(2) 0.059(2) 0.008(2) 0.017(2) -0.017(2)
C97 0.141(3) 0.046(2) 0.076(3) 0.003(2) 0.040(3) 0.004(3)
C100 0.142(3) 0.050(2) 0.063(3) 0.002(2) 0.026(3) 0.019(3)
C99 0.151(4) 0.057(3) 0.061(3) -0.004(2) 0.032(3) 0.020(3)
C96 0.137(3) 0.053(2) 0.064(3) 0.003(2) 0.042(3) 0.004(2)
O18 0.055(2) 0.047(2) 0.063(2) 0.0041(16) 0.0102(19) -0.0201(16)
O15 0.072(2) 0.0359(18) 0.061(2) -0.0052(16) 0.0039(19) 0.0185(16)
C98 0.107(3) 0.040(2) 0.058(3) -0.004(2) 0.039(3) 0.002(2)
C104 0.110(3) 0.051(2) 0.057(3) 0.011(2) 0.021(3) -0.015(2)
C106 0.107(3) 0.044(2) 0.057(3) 0.003(2) 0.021(3) -0.006(2)
C105 0.078(3) 0.035(2) 0.056(3) 0.005(2) 0.028(2) -0.001(2)
C101 0.104(3) 0.035(2) 0.061(3) -0.004(2) 0.039(3) -0.004(2)
O23 0.085(3) 0.046(2) 0.053(2) -0.0089(16) 0.018(2) 0.0001(18)
O24 0.100(3) 0.0423(19) 0.057(2) -0.0060(17) 0.026(2) 0.003(2)
C108 0.077(3) 0.036(2) 0.052(3) 0.010(2) 0.027(2) 0.004(2)
O21 0.082(3) 0.0416(19) 0.056(2) 0.0089(17) 0.021(2) -0.0035(18)
O22 0.072(3) 0.047(2) 0.056(2) 0.0123(16) 0.020(2) -0.0027(17)
C14 0.034(2) 0.0342(19) 0.063(2) 0.0059(18) 0.0125(19) -0.0047(16)
C15 0.039(2) 0.037(2) 0.061(2) 0.0083(18) 0.0093(19) -0.0052(17)
C19 0.047(2) 0.046(2) 0.067(2) 0.010(2) 0.001(2) -0.0131(19)
C16 0.040(2) 0.038(2) 0.059(2) 0.0046(19) 0.008(2) -0.0086(18)
C18 0.058(3) 0.044(2) 0.065(3) 0.014(2) 0.003(2) -0.010(2)
C17 0.041(2) 0.034(2) 0.059(3) -0.0004(19) 0.012(2) -0.0092(18)
C20 0.047(2) 0.036(2) 0.055(3) -0.003(2) 0.014(2) -0.0098(19)
O3 0.055(2) 0.0417(18) 0.061(2) 0.0064(16) 0.0126(19) -0.0162(15)
O4 0.064(2) 0.0452(19) 0.062(2) 0.0059(17) 0.0108(19) -0.0239(17)
C49 0.103(3) 0.046(2) 0.058(2) -0.002(2) 0.022(2) 0.006(2)
C53 0.121(3) 0.050(2) 0.057(2) -0.007(2) 0.028(2) 0.011(2)
C52 0.125(3) 0.046(2) 0.065(3) -0.003(2) 0.027(3) 0.009(3)
C51 0.093(3) 0.036(2) 0.056(3) -0.007(2) 0.033(2) -0.004(2)
C41 0.085(3) 0.038(2) 0.052(2) 0.0031(18) 0.037(2) 0.007(2)
C46 0.101(3) 0.042(2) 0.057(2) 0.001(2) 0.034(2) 0.001(2)
C42 0.106(3) 0.046(2) 0.060(2) 0.003(2) 0.042(2) 0.005(2)
C45 0.112(3) 0.049(2) 0.056(3) 0.004(2) 0.041(2) 0.001(2)
C43 0.114(3) 0.041(2) 0.060(3) 0.000(2) 0.042(2) 0.003(2)
C44 0.092(3) 0.038(2) 0.059(3) 0.009(2) 0.041(2) 0.008(2)
C47 0.086(3) 0.041(2) 0.056(3) 0.010(2) 0.040(2) 0.013(2)
O10 0.084(3) 0.0464(19) 0.049(2) 0.0025(17) 0.023(2) -0.0059(19)
O9 0.072(2) 0.0466(19) 0.057(2) 0.0131(16) 0.028(2) 0.0037(17)
C54 0.086(3) 0.033(2) 0.062(3) -0.007(2) 0.032(3) -0.010(2)
O11 0.070(2) 0.0459(19) 0.059(2) -0.0168(17) 0.021(2) -0.0062(17)
O12 0.095(3) 0.0383(18) 0.061(2) -0.0070(17) 0.029(2) 0.0006(19)
C113 0.106(6) 0.092(6) 0.149(8) 0.048(5) 0.006(5) 0.013(5)
C115 0.178(10) 0.171(9) 0.067(6) -0.008(6) 0.013(6) 0.023(8)
N3 0.214(3) 0.213(3) 0.214(3) 0.0010(8) 0.0720(14) -0.0003(8)
C111 0.192(10) 0.183(9) 0.080(6) -0.008(6) -0.007(7) 0.079(8)
N2 0.189(9) 0.219(10) 0.078(5) 0.019(6) -0.010(6) 0.086(7)
N4 0.162(8) 0.221(10) 0.116(7) 0.020(7) -0.013(6) 0.063(7)
C110 0.129(5) 0.107(5) 0.157(5) -0.007(4) 0.059(5) 0.009(4)
C112 0.249(12) 0.222(11) 0.082(6) -0.012(7) 0.056(7) 0.057(10)
C116 0.262(12) 0.240(12) 0.096(7) -0.038(7) 0.065(8) 0.059(10)
C114 0.215(3) 0.214(3) 0.214(3) 0.0009(8) 0.0719(14) -0.0002(8)
O25A 0.120(14) 0.039(6) 0.062(11) -0.003(5) 0.003(8) -0.016(6)
N5A 0.0552(18) 0.0577(18) 0.075(2) 0.0020(16) 0.0097(16) 0.0008(15)
C1'A 0.0552(18) 0.0577(18) 0.075(2) 0.0020(16) 0.0097(16) 0.0008(15)
O25B 0.088(7) 0.025(4) 0.064(9) -0.001(4) 0.010(6) 0.020(4)
N5B 0.0552(18) 0.0577(18) 0.075(2) 0.0020(16) 0.0097(16) 0.0008(15)
C1'B 0.0552(18) 0.0577(18) 0.075(2) 0.0020(16) 0.0097(16) 0.0008(15)
C117 0.117(6) 0.076(5) 0.085(5) -0.004(4) -0.005(4) 0.004(4)
N1A 0.0919(14) 0.0905(14) 0.0937(14) -0.0009(8) 0.0307(8) 0.0011(8)
C2'A 0.0890(12) 0.0878(12) 0.0908(12) -0.0007(6) 0.0309(7) 0.0007(6)
N1B 0.0890(14) 0.0884(14) 0.0896(14) -0.0003(8) 0.0300(8) 0.0001(8)
C2'B 0.0881(12) 0.0873(12) 0.0895(12) -0.0006(6) 0.0306(7) 0.0005(6)

loop_
_atom_type_symbol
_atom_type_description
_atom_type_scat_dispersion_real
_atom_type_scat_dispersion_imag
_atom_type_scat_source
C C 0.0033 0.0016 'International Tables Vol C Tables 4.2.6.8 and 6.1.1.4'
H H 0.0000 0.0000 'International Tables Vol C Tables 4.2.6.8 and 6.1.1.4'
Cu Cu 0.3201 1.2651 'International Tables Vol C Tables 4.2.6.8 and 6.1.1.4'
N N 0.0061 0.0033 'International Tables Vol C Tables 4.2.6.8 and 6.1.1.4'
O O 0.0106 0.0060 'International Tables Vol C Tables 4.2.6.8 and 6.1.1.4'

loop_
_geom_angle_atom_site_label_1
_geom_angle_atom_site_label_2
_geom_angle_atom_site_label_3
_geom_angle
_geom_angle_site_symmetry_1
_geom_angle_site_symmetry_3
O11 Cu1 O10 171.52(15) 8_455 5_556
O11 Cu1 O3 87.28(14) 8_455 4_455
O10 Cu1 O3 89.41(15) 5_556 4_455
O11 Cu1 O1 92.36(15) 8_455 .
O10 Cu1 O1 88.91(15) 5_556 .
O3 Cu1 O1 165.62(14) 4_455 .
O11 Cu1 O29 91.35(18) 8_455 .
O10 Cu1 O29 96.93(18) 5_556 .
O3 Cu1 O29 100.31(17) 4_455 .
O1 Cu1 O29 94.06(17) . .
O11 Cu1 Cu2 86.62(11) 8_455 .
O10 Cu1 Cu2 85.31(11) 5_556 .
O3 Cu1 Cu2 85.07(10) 4_455 .
O1 Cu1 Cu2 80.57(10) . .
O29 Cu1 Cu2 174.16(13) . .
O20 Cu4 O14 89.22(13) . .
O20 Cu4 O8 169.04(13) . .
O14 Cu4 O8 89.49(13) . .
O20 Cu4 O6 89.13(13) . .
O14 Cu4 O6 167.86(13) . .
O8 Cu4 O6 89.85(13) . .
O20 Cu4 O26 95.77(15) . .
O14 Cu4 O26 95.70(15) . .
O8 Cu4 O26 95.19(15) . .
O6 Cu4 O26 96.43(15) . .
O20 Cu4 Cu3 84.11(9) . .
O14 Cu4 Cu3 82.92(9) . .
O8 Cu4 Cu3 84.92(9) . .
O6 Cu4 Cu3 84.94(8) . .
O26 Cu4 Cu3 178.62(13) . .
O19 Cu3 O5 88.89(14) . .
O19 Cu3 O7 167.86(14) . .
O5 Cu3 O7 89.77(14) . .
O19 Cu3 O13 89.80(15) . .
O5 Cu3 O13 169.19(13) . .
O7 Cu3 O13 89.26(15) . .
O19 Cu3 O25B 88.2(3) . .
O5 Cu3 O25B 99.3(5) . .
O7 Cu3 O25B 103.9(3) . .
O13 Cu3 O25B 91.4(5) . .
O19 Cu3 O25A 103.0(4) . .
O5 Cu3 O25A 91.9(6) . .
O7 Cu3 O25A 89.1(4) . .
O13 Cu3 O25A 98.9(6) . .
O19 Cu3 Cu4 84.44(9) . .
O5 Cu3 Cu4 83.91(9) . .
O7 Cu3 Cu4 83.42(9) . .
O13 Cu3 Cu4 85.28(9) . .
O25B Cu3 Cu4 172.0(3) . .
O25A Cu3 Cu4 171.4(4) . .
O2 Cu2 O4 170.92(14) . 4_455
O2 Cu2 O12 91.68(15) . 8_455
O4 Cu2 O12 87.75(16) 4_455 8_455
O2 Cu2 O9 87.43(14) . 5_556
O4 Cu2 O9 90.81(15) 4_455 5_556
O12 Cu2 O9 165.24(15) 8_455 5_556
O2 Cu2 O30 94.53(15) . .
O4 Cu2 O30 94.54(15) 4_455 .
O12 Cu2 O30 91.77(17) 8_455 .
O9 Cu2 O30 102.99(16) 5_556 .
O2 Cu2 Cu1 87.92(10) . .
O4 Cu2 Cu1 83.03(10) 4_455 .
O12 Cu2 Cu1 81.78(11) 8_455 .
O9 Cu2 Cu1 83.46(11) 5_556 .
O30 Cu2 Cu1 173.18(12) . .
O16 Cu6 O23 87.07(16) . 2_655
O16 Cu6 O24 89.80(16) . 8_546
O23 Cu6 O24 168.34(15) 2_655 8_546
O16 Cu6 O15 168.65(14) . 7_646
O23 Cu6 O15 91.79(16) 2_655 7_646
O24 Cu6 O15 89.07(16) 8_546 7_646
O16 Cu6 O27 97.47(15) . .
O23 Cu6 O27 100.05(16) 2_655 .
O24 Cu6 O27 91.48(16) 8_546 .
O15 Cu6 O27 93.85(14) 7_646 .
O16 Cu6 Cu6 87.23(10) . 7_646
O23 Cu6 Cu6 87.21(11) 2_655 7_646
O24 Cu6 Cu6 81.43(11) 8_546 7_646
O15 Cu6 Cu6 81.43(10) 7_646 7_646
O27 Cu6 Cu6 171.51(11) . 7_646
O21 Cu5 O17 88.25(16) 2_655 .
O21 Cu5 O22 168.85(15) 2_655 8_556
O17 Cu5 O22 90.35(15) . 8_556
O21 Cu5 O18 90.54(15) 2_655 7_656
O17 Cu5 O18 168.78(14) . 7_656
O22 Cu5 O18 88.69(15) 8_556 7_656
O21 Cu5 O28 101.16(16) 2_655 .
O17 Cu5 O28 96.61(15) . .
O22 Cu5 O28 89.99(16) 8_556 .
O18 Cu5 O28 94.56(15) 7_656 .
O21 Cu5 Cu5 85.77(11) 2_655 7_656
O17 Cu5 Cu5 85.36(10) . 7_656
O22 Cu5 Cu5 83.09(11) 8_556 7_656
O18 Cu5 Cu5 83.43(10) 7_656 7_656
O28 Cu5 Cu5 172.83(12) . 7_656
C28 O7 Cu3 125.7(3) . .
C27 O5 Cu3 124.1(3) . .
C55 O13 Cu3 122.1(3) . .
C82 O19 Cu3 123.6(3) . .
C1 O2 Cu2 118.7(3) . .
C55 O14 Cu4 124.5(3) . .
C82 O20 Cu4 122.7(3) . .
C1 O1 Cu1 126.7(3) . .
C28 O8 Cu4 121.7(3) . .
C74 O16 Cu6 119.6(3) . .
C111 O27 Cu6 121.0(5) . .
C27 O6 Cu4 121.3(3) . .
C81 O17 Cu5 121.6(3) . .
C115 O30 Cu2 119.2(5) . .
C2'A O26 Cu4 122.9(7) . .
C2'B O26 Cu4 120.5(10) . .
O14 C55 O13 124.9(4) . .
O14 C55 C56 118.6(4) . .
O13 C55 C56 116.5(4) . .
O6 C27 O5 125.3(4) . .
O6 C27 C24 118.5(4) . .
O5 C27 C24 116.1(4) . .
C113 O28 Cu5 115.6(5) . .
O20 C82 O19 124.8(4) . .
O20 C82 C83 118.3(4) . .
O19 C82 C83 116.8(4) . .
C57 C56 C61 116.3(4) . .
C57 C56 C55 121.8(4) . .
C61 C56 C55 121.7(4) . .
C25 C24 C23 118.6(4) . .
C25 C24 C27 119.8(4) . .
C23 C24 C27 121.5(4) . .
C13 C8 C9 119.9(4) . .
C13 C8 C5 120.8(4) . .
C9 C8 C5 119.2(4) . .
C10 C11 C12 120.1(5) . .
C11 C10 C9 120.1(4) . .
C11 C10 C14 121.3(4) . .
C9 C10 C14 118.5(4) . .
C8 C9 C10 119.7(4) . .
C8 C13 C12 121.0(4) . .
C88 C83 C84 118.4(4) . .
C88 C83 C82 120.2(4) . .
C84 C83 C82 121.2(4) . .
C11 C12 C13 119.2(4) . .
C11 C12 C21 120.6(4) . .
C13 C12 C21 120.3(4) . .
O7 C28 O8 123.7(4) . .
O7 C28 C29 116.7(4) . .
O8 C28 C29 119.6(4) . .
C34 C29 C30 115.8(5) . .
C34 C29 C28 120.8(4) . .
C30 C29 C28 123.2(4) . .
C4 C3 C2 121.2(4) . .
C4 C3 H3 119.4 . .
C2 C3 H3 119.4 . .
C66 C65 C64 121.5(4) . .
C66 C65 H65 119.3 . .
C64 C65 H65 119.3 . .
C23 C22 C21 121.3(4) . .
C23 C22 H22 119.4 . .
C21 C22 H22 119.4 . .
C63 C62 C67 115.8(4) . .
C63 C62 C59 121.4(4) . .
C67 C62 C59 122.8(4) . .
C22 C23 C24 121.0(4) . .
C22 C23 H23 119.5 . .
C24 C23 H23 119.5 . .
C25 C26 C21 121.6(4) . .
C25 C26 H26 119.2 . .
C21 C26 H26 119.2 . .
C3 C4 C5 120.9(4) . .
C3 C4 H4 119.6 . .
C5 C4 H4 119.6 . .
C22 C21 C26 117.1(4) . .
C22 C21 C12 121.8(4) . .
C26 C21 C12 121.0(4) . .
C65 C64 C63 118.5(4) . .
C65 C64 C68 120.5(4) . .
C63 C64 C68 121.0(4) . .
C66 C67 C62 123.1(4) . .
C66 C67 H67 118.5 . .
C62 C67 H67 118.5 . .
C65 C66 C67 118.3(4) . .
C65 C66 C75 119.6(4) . .
C67 C66 C75 121.9(4) . .
O1 C1 O2 125.5(4) . .
O1 C1 C2 116.9(4) . .
O2 C1 C2 117.5(4) . .
C4 C5 C6 118.0(4) . .
C4 C5 C8 122.8(4) . .
C6 C5 C8 119.0(4) . .
C24 C25 C26 120.4(4) . .
C24 C25 H25 119.8 . .
C26 C25 H25 119.8 . .
C76 C75 C80 117.8(4) . .
C76 C75 C66 120.8(4) . .
C80 C75 C66 121.3(4) . .
C58 C59 C60 116.1(4) . .
C58 C59 C62 122.5(4) . .
C60 C59 C62 121.4(4) . .
C70 C71 C72 118.0(4) . .
C70 C71 C74 121.6(4) . .
C72 C71 C74 120.4(4) . .
C73 C72 C71 120.4(5) . .
C73 C72 H72 119.8 . .
C71 C72 H72 119.8 . .
C3 C2 C7 118.2(4) . .
C3 C2 C1 121.3(4) . .
C7 C2 C1 120.4(4) . .
C88 C87 C86 121.6(5) . .
C88 C87 H87 119.2 . .
C86 C87 H87 119.2 . .
C64 C63 C62 122.9(4) . .
C64 C63 H63 118.6 . .
C62 C63 H63 118.6 . .
C31 C30 C29 121.4(5) . .
C31 C30 H30 119.3 . .
C29 C30 H30 119.3 . .
C87 C88 C83 121.8(4) . .
C87 C88 H88 119.1 . .
C83 C88 H88 119.1 . .
C6 C7 C2 120.3(5) . .
C6 C7 H7 119.8 . .
C2 C7 H7 119.8 . .
C68 C73 C72 120.8(5) . .
C68 C73 H73 119.6 . .
C72 C73 H73 119.6 . .
O15 C74 O16 125.6(4) . .
O15 C74 C71 116.9(5) . .
O16 C74 C71 117.4(4) . .
C79 C78 C77 118.1(4) . .
C79 C78 C81 121.2(5) . .
C77 C78 C81 120.6(5) . .
O18 C81 O17 125.4(4) . .
O18 C81 C78 116.7(4) . .
O17 C81 C78 117.9(4) . .
C87 C86 C85 116.5(5) . .
C87 C86 C89 121.9(4) . .
C85 C86 C89 121.7(4) . .
C75 C76 C77 121.4(5) . .
C75 C76 H76 119.3 . .
C77 C76 H76 119.3 . .
C91 C90 C89 121.9(4) . .
C91 C90 H90 119.1 . .
C89 C90 H90 119.1 . .
C78 C77 C76 120.5(5) . .
C78 C77 H77 119.7 . .
C76 C77 H77 119.7 . .
C94 C89 C90 118.5(4) . .
C94 C89 C86 120.3(4) . .
C90 C89 C86 121.0(4) . .
C33 C32 C31 115.0(5) . .
C33 C32 C35 121.3(4) . .
C31 C32 C35 123.7(4) . .
C37 C36 C35 122.1(4) . .
C37 C36 H36 118.9 . .
C35 C36 H36 118.9 . .
C38 C37 C36 118.3(4) . .
C38 C37 C41 120.3(4) . .
C36 C37 C41 121.0(4) . .
C37 C38 C39 121.8(5) . .
C37 C38 H38 119.1 . .
C39 C38 H38 119.1 . .
C40 C35 C36 117.4(4) . .
C40 C35 C32 120.2(4) . .
C36 C35 C32 122.2(4) . .
C38 C39 C40 118.4(4) . .
C38 C39 C48 120.9(5) . .
C40 C39 C48 120.3(4) . .
C56 C61 C60 121.4(5) . .
C56 C61 H61 119.3 . .
C60 C61 H61 119.3 . .
C93 C94 C89 121.2(4) . .
C93 C94 H94 119.4 . .
C89 C94 H94 119.4 . .
C90 C91 C92 118.0(5) . .
C90 C91 C95 121.1(4) . .
C92 C91 C95 120.4(5) . .
C100 C95 C96 115.5(5) . .
C100 C95 C91 122.9(5) . .
C96 C95 C91 121.5(5) . .
C94 C93 C92 118.3(4) . .
C94 C93 C102 120.7(4) . .
C92 C93 C102 120.5(4) . .
C103 C102 C107 116.6(5) . .
C103 C102 C93 121.9(5) . .
C107 C102 C93 121.1(5) . .
C39 C40 C35 121.9(4) . .
C39 C40 H40 119.1 . .
C35 C40 H40 119.1 . .
C85 C84 C83 119.5(5) . .
C85 C84 H84 120.2 . .
C83 C84 H84 120.2 . .
C49 C48 C53 116.8(5) . .
C49 C48 C39 124.1(5) . .
C53 C48 C39 118.5(5) . .
C91 C92 C93 122.1(5) . .
C91 C92 H92 119.0 . .
C93 C92 H92 119.0 . .
C51 C50 C49 120.6(5) . .
C51 C50 H50 119.7 . .
C49 C50 H50 119.7 . .
C73 C68 C69 118.1(4) . .
C73 C68 C64 121.4(4) . .
C69 C68 C64 120.5(4) . .
C70 C69 C68 121.7(5) . .
C70 C69 H69 119.1 . .
C68 C69 H69 119.1 . .
C34 C33 C32 122.5(5) . .
C34 C33 H33 118.7 . .
C32 C33 H33 118.7 . .
C29 C34 C33 122.7(5) . .
C29 C34 H34 118.6 . .
C33 C34 H34 118.6 . .
C71 C70 C69 121.0(5) . .
C71 C70 H70 119.5 . .
C69 C70 H70 119.5 . .
C7 C6 C5 121.2(5) . .
C7 C6 H6 119.4 . .
C5 C6 H6 119.4 . .
C30 C31 C32 122.6(5) . .
C30 C31 H31 118.7 . .
C32 C31 H31 118.7 . .
C75 C80 C79 120.3(5) . .
C75 C80 H80 119.8 . .
C79 C80 H80 119.8 . .
C78 C79 C80 121.7(5) . .
C78 C79 H79 119.2 . .
C80 C79 H79 119.2 . .
C84 C85 C86 122.3(5) . .
C84 C85 H85 118.9 . .
C86 C85 H85 118.9 . .
C59 C58 C57 122.3(5) . .
C59 C58 H58 118.9 . .
C57 C58 H58 118.9 . .
C106 C107 C102 120.9(5) . .
C106 C107 H107 119.5 . .
C102 C107 H107 119.5 . .
C61 C60 C59 121.9(5) . .
C61 C60 H60 119.0 . .
C59 C60 H60 119.0 . .
C58 C57 C56 122.0(5) . .
C58 C57 H57 119.0 . .
C56 C57 H57 119.0 . .
C102 C103 C104 122.5(5) . .
C102 C103 H103 118.7 . .
C104 C103 H103 118.7 . .
C98 C97 C96 122.5(6) . .
C98 C97 H97 118.7 . .
C96 C97 H97 118.7 . .
C95 C100 C99 122.8(6) . .
C95 C100 H100 118.6 . .
C99 C100 H100 118.6 . .
C98 C99 C100 121.1(6) . .
C98 C99 H99 119.4 . .
C100 C99 H99 119.4 . .
C97 C96 C95 121.1(6) . .
C97 C96 H96 119.5 . .
C95 C96 H96 119.5 . .
C81 O18 Cu5 123.8(3) . 7_656
C74 O15 Cu6 125.8(3) . 7_646
C99 C98 C97 116.1(5) . .
C99 C98 C101 122.0(5) . .
C97 C98 C101 121.8(5) . .
C105 C104 C103 120.2(5) . .
C105 C104 H104 119.9 . .
C103 C104 H104 119.9 . .
C105 C106 C107 121.6(5) . .
C105 C106 H106 119.2 . .
C107 C106 H106 119.2 . .
C106 C105 C104 118.1(5) . .
C106 C105 C108 121.9(5) . .
C104 C105 C108 119.8(5) . .
O23 C101 O24 125.7(5) . .
O23 C101 C98 118.2(5) . .
O24 C101 C98 116.0(5) . .
C101 O23 Cu6 119.3(4) . 2_655
C101 O24 Cu6 125.1(3) . 8_445
O22 C108 O21 126.5(5) . .
O22 C108 C105 117.2(5) . .
O21 C108 C105 116.2(5) . .
C108 O21 Cu5 120.7(3) . 2_655
C108 O22 Cu5 123.4(3) . 8_455
C15 C14 C19 117.7(4) . .
C15 C14 C10 122.1(4) . .
C19 C14 C10 120.1(4) . .
C14 C15 C16 121.5(4) . .
C14 C15 H15 119.3 . .
C16 C15 H15 119.3 . .
C18 C19 C14 120.5(5) . .
C18 C19 H19 119.7 . .
C14 C19 H19 119.7 . .
C15 C16 C17 121.5(5) . .
C15 C16 H16 119.3 . .
C17 C16 H16 119.3 . .
C17 C18 C19 121.6(5) . .
C17 C18 H18 119.2 . .
C19 C18 H18 119.2 . .
C18 C17 C16 117.2(4) . .
C18 C17 C20 121.2(4) . .
C16 C17 C20 121.5(4) . .
O4 C20 O3 124.5(4) . .
O4 C20 C17 118.1(4) . .
O3 C20 C17 117.3(4) . .
C20 O3 Cu1 122.3(3) . 4_445
C20 O4 Cu2 124.7(3) . 4_445
C48 C49 C50 122.8(5) . .
C48 C49 H49 118.6 . .
C50 C49 H49 118.6 . .
C52 C53 C48 120.0(5) . .
C52 C53 H53 120.0 . .
C48 C53 H53 120.0 . .
C51 C52 C53 121.8(6) . .
C51 C52 H52 119.1 . .
C53 C52 H52 119.1 . .
C52 C51 C50 118.0(5) . .
C52 C51 C54 120.2(5) . .
C50 C51 C54 121.2(5) . .
C46 C41 C42 116.7(5) . .
C46 C41 C37 120.4(4) . .
C42 C41 C37 122.6(4) . .
C41 C46 C45 122.1(5) . .
C41 C46 H46 119.0 . .
C45 C46 H46 119.0 . .
C43 C42 C41 122.2(5) . .
C43 C42 H42 118.9 . .
C41 C42 H42 118.9 . .
C44 C45 C46 120.0(5) . .
C44 C45 H45 120.0 . .
C46 C45 H45 120.0 . .
C42 C43 C44 120.1(5) . .
C42 C43 H43 120.0 . .
C44 C43 H43 120.0 . .
C45 C44 C43 118.4(5) . .
C45 C44 C47 119.9(5) . .
C43 C44 C47 121.7(5) . .
O9 C47 O10 126.5(5) . .
O9 C47 C44 116.4(5) . .
O10 C47 C44 117.1(5) . .
C47 O10 Cu1 121.1(3) . 5_556
C47 O9 Cu2 122.6(3) . 5_556
O11 C54 O12 125.9(5) . .
O11 C54 C51 118.1(5) . .
O12 C54 C51 116.0(5) . .
C54 O11 Cu1 119.5(4) . 8_556
C54 O12 Cu2 124.5(3) . 8_556
O28 C113 N3 117.5(9) . .
O28 C113 H113 121.3 . .
N3 C113 H113 121.3 . .
O30 C115 N4 124.8(10) . .
O30 C115 H115 117.6 . .
N4 C115 H115 117.6 . .
C113 N3 C114 119.1(11) . .
C113 N3 H3A 120.4 . .
C114 N3 H3A 120.4 . .
O27 C111 N2 127.7(9) . .
O27 C111 H111 116.2 . .
N2 C111 H111 116.2 . .
C111 N2 C112 120.7(8) . .
C111 N2 H2 119.7 . .
C112 N2 H2 119.7 . .
C115 N4 C116 120.1(9) . .
C115 N4 H4A 120.0 . .
C116 N4 H4A 120.0 . .
N2 C112 H11A 109.5 . .
N2 C112 H11B 109.5 . .
H11A C112 H11B 109.5 . .
N2 C112 H11C 109.5 . .
H11A C112 H11C 109.5 . .
H11B C112 H11C 109.5 . .
N4 C116 H11D 109.5 . .
N4 C116 H11E 109.5 . .
H11D C116 H11E 109.5 . .
N4 C116 H11F 109.5 . .
H11D C116 H11F 109.5 . .
H11E C116 H11F 109.5 . .
N3 C114 H11G 109.5 . .
N3 C114 H11H 109.5 . .
H11G C114 H11H 109.5 . .
N3 C114 H11I 109.5 . .
H11G C114 H11I 109.5 . .
H11H C114 H11I 109.5 . .
C117 O25A Cu3 155.1(11) . .
C117 N5A C1'A 129.0(8) . .
C117 O25B Cu3 158.0(9) . .
C117 N5B C1'B 126.5(7) . .
O25B C117 N5B 119.0(10) . .
O25A C117 N5A 117.9(10) . .
C2'A N1A C110 122.7(8) . .
O26 C2'A N1A 129.1(10) . .
C2'B N1B C110 115.2(13) . .
O26 C2'B N1B 127.3(17) . .

loop_
_geom_bond_atom_site_label_1
_geom_bond_atom_site_label_2
_geom_bond_distance
_geom_bond_site_symmetry_2
Cu1 O11 1.949(3) 8_455
Cu1 O10 1.954(3) 5_556
Cu1 O3 1.969(3) 4_455
Cu1 O1 1.982(3) .
Cu1 O29 2.172(4) .
Cu1 Cu2 2.6224(8) .
Cu4 O20 1.969(3) .
Cu4 O14 1.972(3) .
Cu4 O8 1.985(3) .
Cu4 O6 1.987(3) .
Cu4 O26 2.135(5) .
Cu4 Cu3 2.6250(7) .
Cu3 O19 1.946(3) .
Cu3 O5 1.950(3) .
Cu3 O7 1.952(3) .
Cu3 O13 1.955(3) .
Cu3 O25B 2.171(8) .
Cu3 O25A 2.173(11) .
Cu2 O2 1.963(3) .
Cu2 O4 1.967(3) 4_455
Cu2 O12 1.968(4) 8_455
Cu2 O9 1.975(3) 5_556
Cu2 O30 2.131(4) .
Cu6 O16 1.954(3) .
Cu6 O23 1.959(3) 2_655
Cu6 O24 1.966(4) 8_546
Cu6 O15 1.974(3) 7_646
Cu6 O27 2.160(4) .
Cu6 Cu6 2.6229(11) 7_646
Cu5 O21 1.959(3) 2_655
Cu5 O17 1.968(3) .
Cu5 O22 1.973(3) 8_556
Cu5 O18 1.974(3) 7_656
Cu5 O28 2.158(4) .
Cu5 Cu5 2.6189(11) 7_656
O7 C28 1.258(5) .
O5 C27 1.268(5) .
O13 C55 1.263(5) .
O19 C82 1.263(5) .
O2 C1 1.257(5) .
O14 C55 1.246(5) .
O20 C82 1.262(5) .
O1 C1 1.251(5) .
O8 C28 1.271(5) .
O16 C74 1.265(6) .
O27 C111 1.202(9) .
O6 C27 1.261(5) .
O17 C81 1.264(6) .
O30 C115 1.182(10) .
O26 C2'A 1.083(10) .
O26 C2'B 1.102(16) .
C55 C56 1.492(6) .
C27 C24 1.489(6) .
O28 C113 1.254(8) .
C82 C83 1.491(6) .
C56 C57 1.373(6) .
C56 C61 1.374(6) .
C24 C25 1.379(6) .
C24 C23 1.390(6) .
C8 C13 1.387(6) .
C8 C9 1.390(6) .
C8 C5 1.492(6) .
C11 C10 1.395(7) .
C11 C12 1.395(7) .
C10 C9 1.410(6) .
C10 C14 1.502(6) .
C13 C12 1.406(6) .
C83 C88 1.394(6) .
C83 C84 1.395(6) .
C12 C21 1.481(6) .
C28 C29 1.457(6) .
C29 C34 1.359(7) .
C29 C30 1.392(6) .
C3 C4 1.378(6) .
C3 C2 1.392(6) .
C3 H3 0.9300 .
C65 C66 1.376(6) .
C65 C64 1.379(6) .
C65 H65 0.9300 .
C22 C23 1.382(6) .
C22 C21 1.389(6) .
C22 H22 0.9300 .
C62 C63 1.390(6) .
C62 C67 1.399(6) .
C62 C59 1.472(6) .
C23 H23 0.9300 .
C26 C25 1.387(6) .
C26 C21 1.401(6) .
C26 H26 0.9300 .
C4 C5 1.386(6) .
C4 H4 0.9300 .
C64 C63 1.387(6) .
C64 C68 1.504(6) .
C67 C66 1.383(6) .
C67 H67 0.9300 .
C66 C75 1.484(6) .
C1 C2 1.502(6) .
C5 C6 1.401(6) .
C25 H25 0.9300 .
C75 C76 1.383(6) .
C75 C80 1.387(7) .
C59 C58 1.362(6) .
C59 C60 1.380(6) .
C71 C70 1.362(7) .
C71 C72 1.406(7) .
C71 C74 1.502(6) .
C72 C73 1.385(6) .
C72 H72 0.9300 .
C2 C7 1.394(6) .
C87 C88 1.352(6) .
C87 C86 1.397(6) .
C87 H87 0.9300 .
C63 H63 0.9300 .
C30 C31 1.364(7) .
C30 H30 0.9300 .
C88 H88 0.9300 .
C7 C6 1.380(6) .
C7 H7 0.9300 .
C73 C68 1.370(6) .
C73 H73 0.9300 .
C74 O15 1.247(6) .
C78 C79 1.375(7) .
C78 C77 1.382(7) .
C78 C81 1.489(6) .
C81 O18 1.250(6) .
C86 C85 1.411(7) .
C86 C89 1.489(6) .
C76 C77 1.390(6) .
C76 H76 0.9300 .
C90 C91 1.373(7) .
C90 C89 1.397(6) .
C90 H90 0.9300 .
C77 H77 0.9300 .
C89 C94 1.383(6) .
C32 C33 1.375(6) .
C32 C31 1.385(6) .
C32 C35 1.475(6) .
C36 C37 1.394(7) .
C36 C35 1.407(6) .
C36 H36 0.9300 .
C37 C38 1.386(7) .
C37 C41 1.482(6) .
C38 C39 1.394(7) .
C38 H38 0.9300 .
C35 C40 1.398(6) .
C39 C40 1.395(7) .
C39 C48 1.468(6) .
C61 C60 1.377(6) .
C61 H61 0.9300 .
C94 C93 1.380(6) .
C94 H94 0.9300 .
C91 C92 1.380(7) .
C91 C95 1.484(7) .
C95 C100 1.321(7) .
C95 C96 1.384(7) .
C93 C92 1.396(7) .
C93 C102 1.498(6) .
C102 C103 1.371(7) .
C102 C107 1.385(7) .
C40 H40 0.9300 .
C84 C85 1.377(7) .
C84 H84 0.9300 .
C48 C49 1.344(7) .
C48 C53 1.421(7) .
C92 H92 0.9300 .
C50 C51 1.375(7) .
C50 C49 1.377(7) .
C50 H50 0.9300 .
C68 C69 1.380(7) .
C69 C70 1.371(7) .
C69 H69 0.9300 .
C33 C34 1.363(7) .
C33 H33 0.9300 .
C34 H34 0.9300 .
C70 H70 0.9300 .
C6 H6 0.9300 .
C31 H31 0.9300 .
C80 C79 1.391(7) .
C80 H80 0.9300 .
C79 H79 0.9300 .
C85 H85 0.9300 .
C58 C57 1.366(6) .
C58 H58 0.9300 .
C107 C106 1.379(7) .
C107 H107 0.9300 .
C60 H60 0.9300 .
C57 H57 0.9300 .
C103 C104 1.377(7) .
C103 H103 0.9300 .
C97 C98 1.349(8) .
C97 C96 1.374(8) .
C97 H97 0.9300 .
C100 C99 1.407(8) .
C100 H100 0.9300 .
C99 C98 1.336(7) .
C99 H99 0.9300 .
C96 H96 0.9300 .
O18 Cu5 1.974(3) 7_656
O15 Cu6 1.973(3) 7_646
C98 C101 1.489(7) .
C104 C105 1.375(7) .
C104 H104 0.9300 .
C106 C105 1.364(7) .
C106 H106 0.9300 .
C105 C108 1.503(6) .
C101 O23 1.248(6) .
C101 O24 1.265(6) .
O23 Cu6 1.959(3) 2_655
O24 Cu6 1.966(4) 8_445
C108 O22 1.244(6) .
C108 O21 1.260(6) .
O21 Cu5 1.959(3) 2_655
O22 Cu5 1.973(3) 8_455
C14 C15 1.375(6) .
C14 C19 1.396(6) .
C15 C16 1.379(6) .
C15 H15 0.9300 .
C19 C18 1.389(6) .
C19 H19 0.9300 .
C16 C17 1.389(6) .
C16 H16 0.9300 .
C18 C17 1.382(7) .
C18 H18 0.9300 .
C17 C20 1.477(6) .
C20 O4 1.251(5) .
C20 O3 1.255(5) .
O3 Cu1 1.969(3) 4_445
O4 Cu2 1.967(3) 4_445
C49 H49 0.9300 .
C53 C52 1.376(7) .
C53 H53 0.9300 .
C52 C51 1.360(7) .
C52 H52 0.9300 .
C51 C54 1.508(7) .
C41 C46 1.362(7) .
C41 C42 1.390(7) .
C46 C45 1.404(7) .
C46 H46 0.9300 .
C42 C43 1.380(7) .
C42 H42 0.9300 .
C45 C44 1.374(7) .
C45 H45 0.9300 .
C43 C44 1.386(7) .
C43 H43 0.9300 .
C44 C47 1.497(7) .
C47 O9 1.257(6) .
C47 O10 1.259(6) .
O10 Cu1 1.954(3) 5_556
O9 Cu2 1.975(3) 5_556
C54 O11 1.249(6) .
C54 O12 1.252(6) .
O11 Cu1 1.949(3) 8_556
O12 Cu2 1.968(4) 8_556
C113 N3 1.353(11) .
C113 H113 0.9300 .
C115 N4 1.361(10) .
C115 H115 0.9300 .
N3 C114 1.540(8) .
N3 H3A 0.8600 .
C111 N2 1.312(10) .
C111 H111 0.9300 .
N2 C112 1.444(8) .
N2 H2 0.8600 .
N4 C116 1.484(8) .
N4 H4A 0.8600 .
C110 N1A 1.454(8) .
C110 N1B 1.471(9) .
C112 H11A 0.9600 .
C112 H11B 0.9600 .
C112 H11C 0.9600 .
C116 H11D 0.9600 .
C116 H11E 0.9600 .
C116 H11F 0.9600 .
C114 H11G 0.9600 .
C114 H11H 0.9600 .
C114 H11I 0.9600 .
O25A C117 1.207(12) .
N5A C117 1.427(8) .
N5A C1'A 1.526(8) .
O25B C117 1.193(11) .
N5B C117 1.397(7) .
N5B C1'B 1.529(8) .
N1A C2'A 1.356(11) .
N1B C2'B 1.421(17) .

loop_
_geom_torsion_atom_site_label_1
_geom_torsion_atom_site_label_2
_geom_torsion_atom_site_label_3
_geom_torsion_atom_site_label_4
_geom_torsion
_geom_torsion_site_symmetry_4
Cu4 O14 C55 O13 0.0(7) .
Cu4 O14 C55 C56 179.5(3) .
Cu3 O13 C55 O14 4.8(7) .
Cu3 O13 C55 C56 -174.7(3) .
Cu4 O6 C27 O5 -1.4(6) .
Cu4 O6 C27 C24 177.9(3) .
Cu3 O5 C27 O6 6.6(7) .
Cu3 O5 C27 C24 -172.8(3) .
Cu4 O20 C82 O19 6.0(6) .
Cu4 O20 C82 C83 -170.2(3) .
Cu3 O19 C82 O20 -0.7(7) .
Cu3 O19 C82 C83 175.5(3) .
O14 C55 C56 C57 1.6(8) .
O13 C55 C56 C57 -178.9(5) .
O14 C55 C56 C61 -174.0(5) .
O13 C55 C56 C61 5.5(8) .
O6 C27 C24 C25 169.2(4) .
O5 C27 C24 C25 -11.4(7) .
O6 C27 C24 C23 -14.3(7) .
O5 C27 C24 C23 165.1(4) .
C12 C11 C10 C9 0.2(8) .
C12 C11 C10 C14 -177.8(5) .
C13 C8 C9 C10 4.1(8) .
C5 C8 C9 C10 -170.9(4) .
C11 C10 C9 C8 -2.6(8) .
C14 C10 C9 C8 175.5(4) .
C9 C8 C13 C12 -3.2(8) .
C5 C8 C13 C12 171.7(5) .
O20 C82 C83 C88 163.5(4) .
O19 C82 C83 C88 -13.0(6) .
O20 C82 C83 C84 -10.5(7) .
O19 C82 C83 C84 173.0(4) .
C10 C11 C12 C13 0.7(8) .
C10 C11 C12 C21 -179.4(5) .
C8 C13 C12 C11 0.8(8) .
C8 C13 C12 C21 -179.1(4) .
Cu3 O7 C28 O8 -3.8(7) .
Cu3 O7 C28 C29 173.4(3) .
Cu4 O8 C28 O7 8.9(6) .
Cu4 O8 C28 C29 -168.2(3) .
O7 C28 C29 C34 -0.7(7) .
O8 C28 C29 C34 176.6(5) .
O7 C28 C29 C30 -174.6(5) .
O8 C28 C29 C30 2.7(7) .
C21 C22 C23 C24 -2.0(7) .
C25 C24 C23 C22 0.8(7) .
C27 C24 C23 C22 -175.7(4) .
C2 C3 C4 C5 -0.8(7) .
C23 C22 C21 C26 1.2(7) .
C23 C22 C21 C12 177.8(4) .
C25 C26 C21 C22 0.5(8) .
C25 C26 C21 C12 -176.1(5) .
C11 C12 C21 C22 30.9(8) .
C13 C12 C21 C22 -149.2(5) .
C11 C12 C21 C26 -152.6(5) .
C13 C12 C21 C26 27.2(7) .
C66 C65 C64 C63 -1.4(8) .
C66 C65 C64 C68 175.4(5) .
C63 C62 C67 C66 -1.6(8) .
C59 C62 C67 C66 179.4(5) .
C64 C65 C66 C67 1.1(8) .
C64 C65 C66 C75 -174.6(5) .
C62 C67 C66 C65 0.5(8) .
C62 C67 C66 C75 176.0(5) .
Cu1 O1 C1 O2 5.5(7) .
Cu1 O1 C1 C2 -171.3(3) .
Cu2 O2 C1 O1 -9.8(7) .
Cu2 O2 C1 C2 167.0(3) .
C3 C4 C5 C6 -2.9(7) .
C3 C4 C5 C8 171.5(4) .
C13 C8 C5 C4 140.0(5) .
C9 C8 C5 C4 -45.0(7) .
C13 C8 C5 C6 -45.6(7) .
C9 C8 C5 C6 129.3(5) .
C23 C24 C25 C26 0.9(7) .
C27 C24 C25 C26 177.6(5) .
C21 C26 C25 C24 -1.6(8) .
C65 C66 C75 C76 -44.5(7) .
C67 C66 C75 C76 140.0(5) .
C65 C66 C75 C80 130.5(6) .
C67 C66 C75 C80 -45.0(8) .
C63 C62 C59 C58 0.4(9) .
C67 C62 C59 C58 179.4(5) .
C63 C62 C59 C60 177.1(5) .
C67 C62 C59 C60 -3.9(8) .
C70 C71 C72 C73 -1.8(9) .
C74 C71 C72 C73 175.7(5) .
C4 C3 C2 C7 4.5(7) .
C4 C3 C2 C1 -171.5(4) .
O1 C1 C2 C3 170.7(5) .
O2 C1 C2 C3 -6.4(7) .
O1 C1 C2 C7 -5.2(7) .
O2 C1 C2 C7 177.8(5) .
C65 C64 C63 C62 0.2(8) .
C68 C64 C63 C62 -176.6(5) .
C67 C62 C63 C64 1.3(8) .
C59 C62 C63 C64 -179.7(5) .
C34 C29 C30 C31 -1.8(8) .
C28 C29 C30 C31 172.3(5) .
C86 C87 C88 C83 -1.1(8) .
C84 C83 C88 C87 1.5(7) .
C82 C83 C88 C87 -172.7(5) .
C3 C2 C7 C6 -4.4(8) .
C1 C2 C7 C6 171.6(5) .
C71 C72 C73 C68 1.0(8) .
Cu6 O16 C74 O15 6.0(7) .
Cu6 O16 C74 C71 -171.3(3) .
C70 C71 C74 O15 3.4(8) .
C72 C71 C74 O15 -174.0(5) .
C70 C71 C74 O16 -179.1(5) .
C72 C71 C74 O16 3.4(8) .
Cu5 O17 C81 O18 7.4(7) .
Cu5 O17 C81 C78 -170.2(3) .
C79 C78 C81 O18 -175.1(5) .
C77 C78 C81 O18 -0.2(8) .
C79 C78 C81 O17 2.8(8) .
C77 C78 C81 O17 177.7(5) .
C88 C87 C86 C85 -0.3(7) .
C88 C87 C86 C89 -179.6(5) .
C80 C75 C76 C77 -4.0(8) .
C66 C75 C76 C77 171.2(5) .
C79 C78 C77 C76 3.5(8) .
C81 C78 C77 C76 -171.5(5) .
C75 C76 C77 C78 -0.1(8) .
C91 C90 C89 C94 1.6(8) .
C91 C90 C89 C86 -174.5(5) .
C87 C86 C89 C94 22.5(8) .
C85 C86 C89 C94 -156.8(5) .
C87 C86 C89 C90 -161.4(5) .
C85 C86 C89 C90 19.2(8) .
C35 C36 C37 C38 -0.8(8) .
C35 C36 C37 C41 171.6(5) .
C36 C37 C38 C39 1.9(9) .
C41 C37 C38 C39 -170.5(5) .
C37 C36 C35 C40 0.8(8) .
C37 C36 C35 C32 -175.0(5) .
C33 C32 C35 C40 -4.0(8) .
C31 C32 C35 C40 175.6(5) .
C33 C32 C35 C36 171.7(5) .
C31 C32 C35 C36 -8.8(8) .
C37 C38 C39 C40 -2.9(9) .
C37 C38 C39 C48 171.1(5) .
C57 C56 C61 C60 -0.4(9) .
C55 C56 C61 C60 175.4(5) .
C90 C89 C94 C93 -0.5(8) .
C86 C89 C94 C93 175.6(5) .
C89 C90 C91 C92 -1.4(9) .
C89 C90 C91 C95 170.4(5) .
C90 C91 C95 C100 -174.4(6) .
C92 C91 C95 C100 -2.8(10) .
C90 C91 C95 C96 2.2(10) .
C92 C91 C95 C96 173.8(6) .
C89 C94 C93 C92 -0.6(8) .
C89 C94 C93 C102 -173.2(5) .
C94 C93 C102 C103 -171.9(6) .
C92 C93 C102 C103 15.8(9) .
C94 C93 C102 C107 15.6(8) .
C92 C93 C102 C107 -156.7(6) .
C38 C39 C40 C35 2.9(9) .
C48 C39 C40 C35 -171.2(5) .
C36 C35 C40 C39 -1.8(8) .
C32 C35 C40 C39 174.0(5) .
C88 C83 C84 C85 -0.5(7) .
C82 C83 C84 C85 173.5(4) .
C38 C39 C48 C49 20.6(9) .
C40 C39 C48 C49 -165.6(6) .
C38 C39 C48 C53 -149.7(6) .
C40 C39 C48 C53 24.2(9) .
C90 C91 C92 C93 0.1(9) .
C95 C91 C92 C93 -171.7(5) .
C94 C93 C92 C91 0.8(9) .
C102 C93 C92 C91 173.4(5) .
C72 C73 C68 C69 1.0(8) .
C72 C73 C68 C64 -177.7(5) .
C65 C64 C68 C73 42.1(8) .
C63 C64 C68 C73 -141.2(6) .
C65 C64 C68 C69 -136.5(6) .
C63 C64 C68 C69 40.2(8) .
C73 C68 C69 C70 -2.1(9) .
C64 C68 C69 C70 176.5(5) .
C31 C32 C33 C34 0.6(9) .
C35 C32 C33 C34 -179.8(6) .
C30 C29 C34 C33 0.8(9) .
C28 C29 C34 C33 -173.5(5) .
C32 C33 C34 C29 -0.2(10) .
C72 C71 C70 C69 0.7(9) .
C74 C71 C70 C69 -176.8(6) .
C68 C69 C70 C71 1.3(10) .
C2 C7 C6 C5 0.7(9) .
C4 C5 C6 C7 3.0(8) .
C8 C5 C6 C7 -171.6(5) .
C29 C30 C31 C32 2.4(9) .
C33 C32 C31 C30 -1.6(9) .
C35 C32 C31 C30 178.8(5) .
C76 C75 C80 C79 4.7(9) .
C66 C75 C80 C79 -170.5(5) .
C77 C78 C79 C80 -2.8(9) .
C81 C78 C79 C80 172.2(5) .
C75 C80 C79 C78 -1.3(10) .
C83 C84 C85 C86 -0.8(8) .
C87 C86 C85 C84 1.2(8) .
C89 C86 C85 C84 -179.4(5) .
C60 C59 C58 C57 2.8(9) .
C62 C59 C58 C57 179.6(6) .
C103 C102 C107 C106 -4.3(9) .
C93 C102 C107 C106 168.6(5) .
C56 C61 C60 C59 1.8(10) .
C58 C59 C60 C61 -2.9(9) .
C62 C59 C60 C61 -179.8(5) .
C59 C58 C57 C56 -1.5(10) .
C61 C56 C57 C58 0.3(9) .
C55 C56 C57 C58 -175.6(5) .
C107 C102 C103 C104 2.6(9) .
C93 C102 C103 C104 -170.2(6) .
C96 C95 C100 C99 -4.6(11) .
C91 C95 C100 C99 172.1(7) .
C95 C100 C99 C98 -3.3(12) .
C98 C97 C96 C95 0.4(12) .
C100 C95 C96 C97 6.0(11) .
C91 C95 C96 C97 -170.8(6) .
O17 C81 O18 Cu5 -8.1(7) 7_656
C78 C81 O18 Cu5 169.5(3) 7_656
O16 C74 O15 Cu6 -7.1(8) 7_646
C71 C74 O15 Cu6 170.1(3) 7_646
C100 C99 C98 C97 9.6(11) .
C100 C99 C98 C101 -168.6(7) .
C96 C97 C98 C99 -8.2(11) .
C96 C97 C98 C101 170.0(7) .
C102 C103 C104 C105 0.4(10) .
C102 C107 C106 C105 3.1(10) .
C107 C106 C105 C104 -0.1(9) .
C107 C106 C105 C108 -174.1(5) .
C103 C104 C105 C106 -1.7(9) .
C103 C104 C105 C108 172.5(6) .
C99 C98 C101 O23 -24.2(10) .
C97 C98 C101 O23 157.6(6) .
C99 C98 C101 O24 151.9(7) .
C97 C98 C101 O24 -26.2(9) .
O24 C101 O23 Cu6 -10.5(8) 2_655
C98 C101 O23 Cu6 165.3(4) 2_655
O23 C101 O24 Cu6 14.7(9) 8_445
C98 C101 O24 Cu6 -161.1(4) 8_445
C106 C105 C108 O22 -175.0(5) .
C104 C105 C108 O22 11.1(8) .
C106 C105 C108 O21 7.0(8) .
C104 C105 C108 O21 -166.9(5) .
O22 C108 O21 Cu5 -7.9(8) 2_655
C105 C108 O21 Cu5 169.9(3) 2_655
O21 C108 O22 Cu5 8.8(8) 8_455
C105 C108 O22 Cu5 -168.9(3) 8_455
C11 C10 C14 C15 -141.5(5) .
C9 C10 C14 C15 40.4(7) .
C11 C10 C14 C19 42.2(7) .
C9 C10 C14 C19 -135.9(5) .
C19 C14 C15 C16 1.4(7) .
C10 C14 C15 C16 -175.1(4) .
C15 C14 C19 C18 -1.8(8) .
C10 C14 C19 C18 174.7(5) .
C14 C15 C16 C17 -0.4(8) .
C14 C19 C18 C17 1.2(9) .
C19 C18 C17 C16 -0.2(8) .
C19 C18 C17 C20 -177.0(5) .
C15 C16 C17 C18 -0.2(8) .
C15 C16 C17 C20 176.6(5) .
C18 C17 C20 O4 -7.7(7) .
C16 C17 C20 O4 175.6(5) .
C18 C17 C20 O3 172.5(5) .
C16 C17 C20 O3 -4.2(7) .
O4 C20 O3 Cu1 1.8(7) 4_445
C17 C20 O3 Cu1 -178.4(3) 4_445
O3 C20 O4 Cu2 -7.1(7) 4_445
C17 C20 O4 Cu2 173.1(3) 4_445
C53 C48 C49 C50 1.1(10) .
C39 C48 C49 C50 -169.3(6) .
C51 C50 C49 C48 -0.6(10) .
C49 C48 C53 C52 0.2(10) .
C39 C48 C53 C52 171.1(6) .
C48 C53 C52 C51 -2.0(11) .
C53 C52 C51 C50 2.5(10) .
C53 C52 C51 C54 -168.9(6) .
C49 C50 C51 C52 -1.2(9) .
C49 C50 C51 C54 170.1(6) .
C38 C37 C41 C46 19.4(9) .
C36 C37 C41 C46 -152.8(6) .
C38 C37 C41 C42 -166.8(6) .
C36 C37 C41 C42 21.0(9) .
C42 C41 C46 C45 -3.3(9) .
C37 C41 C46 C45 170.8(6) .
C46 C41 C42 C43 4.5(9) .
C37 C41 C42 C43 -169.5(6) .
C41 C46 C45 C44 -2.9(10) .
C41 C42 C43 C44 0.5(10) .
C46 C45 C44 C43 7.9(9) .
C46 C45 C44 C47 -171.9(5) .
C42 C43 C44 C45 -6.8(10) .
C42 C43 C44 C47 173.0(6) .
C45 C44 C47 O9 -39.1(8) .
C43 C44 C47 O9 141.1(6) .
C45 C44 C47 O10 138.5(6) .
C43 C44 C47 O10 -41.3(8) .
O9 C47 O10 Cu1 11.3(8) 5_556
C44 C47 O10 Cu1 -166.0(3) 5_556
O10 C47 O9 Cu2 -3.8(8) 5_556
C44 C47 O9 Cu2 173.5(3) 5_556
C52 C51 C54 O11 -178.3(5) .
C50 C51 C54 O11 10.5(8) .
C52 C51 C54 O12 4.3(8) .
C50 C51 C54 O12 -166.9(5) .
O12 C54 O11 Cu1 16.3(7) 8_556
C51 C54 O11 Cu1 -160.8(4) 8_556
O11 C54 O12 Cu2 -13.4(8) 8_556
C51 C54 O12 Cu2 163.7(3) 8_556
Cu5 O28 C113 N3 179.7(7) .
Cu2 O30 C115 N4 171.8(9) .
O28 C113 N3 C114 -19.7(16) .
Cu6 O27 C111 N2 -171.9(10) .
O27 C111 N2 C112 6(2) .
O30 C115 N4 C116 -5.4(19) .
Cu3 O25B C117 N5B -22(4) .
Cu3 O25A C117 N5A -22(5) .
C1'B N5B C117 O25B 12.6(15) .
C1'A N5A C117 O25A 10.5(19) .
Cu4 O26 C2'A N1A 178.0(8) .
C110 N1A C2'A O26 9.3(18) .
Cu4 O26 C2'B N1B 157.1(17) .
C110 N1B C2'B O26 41(3) .
